data_1577141
loop_
_publ_author_name
'Goodall, Joe'
'Sajjad, M. Arif'
'Furfari, Samantha Kathleen'
'Hatcher, Theo S.'
'Weller, Andrew S.'
'Macgregor, Stuart Alan'
'Lynam, Jason Martin'
'Warren, Mark R.'
'Page, Samuel J.'
'Tizzard, Graham J.'
'Altus, Kris Mark'

_publ_section_title
;
 The Characterisation and Reactivity of a Rh III \h1 -\s-Alkane Complex
 and the Role of a Structurally Responsive Phosphine Ligand in Solid-State
 Molecular Organometallic Chemistry
;
_journal_name_full 'Chemical Science'
_journal_paper_doi 10.1039/D6SC02133F
_journal_year 2026
_chemical_formula_moiety 'C21 H46 Cl2 P2 Rh, C32 H12 B F24, 0.625[C6H14]'
_chemical_formula_sum 'C56.75 H66.75 B Cl2 F24 P2 Rh'
_chemical_formula_weight 1451.456
_space_group_crystal_system monoclinic
_space_group_IT_number 14
_space_group_name_Hall '-P 2ybc'
_space_group_name_H-M_alt 'P 1 21/c 1'
_symmetry_Int_Tables_number 14
_audit_creation_date 2025-07-10
_audit_creation_method
;
Olex2 1.5-dev
(compiled 2025.07.09 svn.r57bc4451 for OlexSys, GUI svn.r7303)
;
_audit_update_record
;
2025-07-14 deposited with the CCDC.	2026-04-24 downloaded from the CCDC.
;
_cell_angle_alpha 90
_cell_angle_beta 103.089(1)
_cell_angle_gamma 90
_cell_formula_units_Z 8
_cell_length_a 21.7026(1)
_cell_length_b 27.8126(1)
_cell_length_c 21.4855(1)
_cell_measurement_reflns_used 77018
_cell_measurement_temperature 110.05(10)
_cell_measurement_theta_max 76.6840
_cell_measurement_theta_min 3.6300
_cell_volume 12631.84(11)
_computing_cell_refinement 'CrysAlisPro 1.171.41.113a (Rigaku OD, 2021)'
_computing_data_collection 'CrysAlisPro 1.171.41.113a (Rigaku OD, 2021)'
_computing_data_reduction 'CrysAlisPro 1.171.41.113a (Rigaku OD, 2021)'
_computing_molecular_graphics 'Olex2 1.5-dev (Dolomanov et al., 2009)'
_computing_publication_material 'Olex2 1.5-dev (Dolomanov et al., 2009)'
_computing_structure_refinement 'olex2.refine 1.5-dev (Bourhis et al., 2015)'
_computing_structure_solution 'SHELXT 2018/2 (Sheldrick, 2018)'
_diffrn_ambient_environment N~2~
_diffrn_ambient_temperature 110.05(10)
_diffrn_detector 'Hybrid Pixel Array Detector'
_diffrn_detector_area_resol_mean 10.0000
_diffrn_detector_type HyPix
_diffrn_measured_fraction_theta_full 0.9997
_diffrn_measured_fraction_theta_max 0.9997
_diffrn_measurement_details
;
List of Runs (angles in degrees, time in seconds):

  # Type    Start    End  Width  t~exp~   \w     \q     \k     \f   Frames
#--------------------------------------------------------------------------
  1  \w     87.00 115.00   0.50    4.00    --   48.70  67.00-166.00   56
  2  \w    -19.00  59.00   0.50    4.00    --   48.70 -67.00  59.00  156
  3  \w     85.00 122.00   0.50   32.00    --  107.75 -67.00  59.00   74
  4  \w    127.00 153.00   0.50   32.00    --  107.75  67.00-166.00   52
  5  \w     89.00 115.00   0.50   32.00    --  107.75  67.00-166.00   52
  6  \w     37.00  63.00   0.50   32.00    --  107.75 -67.00  59.00   52
  7  \w   -112.00 -73.00   0.50    4.00    --  -48.70-125.00-150.00   78
  8  \w    -68.00 -13.00   0.50    4.00    --  -48.70 125.00  90.00  110
  9  \w   -109.00 -73.00   0.50    4.00    --  -48.70-125.00 150.00   72
 10  \w   -116.00 -73.00   0.50    4.00    --  -48.70-125.00  60.00   86
 11  \w   -112.00 -83.00   0.50    4.00    --  -48.70-125.00-180.00   58
 12  \w    -65.00  18.00   0.50    4.00    --  -48.70  67.00-166.00  166
 13  \w   -117.00 -38.00   0.50    4.00    --  -48.70 -67.00  59.00  158
 14  \w     41.00  94.00   0.50    4.00    --   48.70-125.00 -90.00  106
 15  \w     45.00  82.00   0.50    4.00    --   48.70-125.00  90.00   74
 16  \w     44.00 106.00   0.50   32.00    --  107.75 -99.00 120.00  124
 17  \w     37.00 106.00   0.50   32.00    --  107.75 -99.00-180.00  138
 18  \w     96.00 178.00   0.50   32.00    --  107.75  37.00 150.00  164
 19  \w     97.00 122.00   0.50   32.00    --  107.75 125.00 -60.00   50
 20  \w     39.00 106.00   0.50   32.00    --  107.75 -99.00 -30.00  134
 21  \w     37.00 105.00   0.50   32.00    --  107.75 -99.00-120.00  136
 22  \w     36.00 116.00   0.50   32.00    --  107.75 -57.00-150.00  160
 23  \w     93.00 123.00   0.50   32.00    --  107.75 -77.00-180.00   60
 24  \w     42.00  68.00   0.50   32.00    --  107.75 -77.00-180.00   52
 25  \w     38.00  86.00   0.50   32.00    --  107.75 -99.00  60.00   96
 26  \w     47.00  73.00   0.50   32.00    --  107.75 -99.00   0.00   52
 27  \w    142.00 173.00   0.50   32.00    --  107.75  37.00  30.00   62
 28  \w     41.00 130.00   0.50   32.00    --  107.75 -77.00 -30.00  178
 29  \w     95.00 138.00   0.50   32.00    --  107.75  37.00  30.00   86
 30  \w     95.00 177.00   0.50   32.00    --  107.75  19.00  90.00  164
 31  \w     95.00 120.00   0.50   32.00    --  107.75  19.00 -60.00   50
 32  \w    142.00 168.00   0.50   32.00    --  107.75  19.00 -60.00   52
 33  \w     65.00 105.00   0.50   32.00    --  107.75 -99.00  90.00   80
 34  \w     97.00 177.00   0.50   32.00    --  107.75  57.00-180.00  160
 35  \w     96.00 176.00   0.50   32.00    --  107.75  37.00 120.00  160
;
_diffrn_measurement_device 'four-circle diffractometer'
_diffrn_measurement_device_type 'SuperNova, Dual, Cu at home/near, HyPix'
_diffrn_measurement_method '\w scans'
_diffrn_orient_matrix_type 'CrysAlisPro convention (1999,Acta A55,543-557)'
_diffrn_orient_matrix_UB_11 -0.0640243000
_diffrn_orient_matrix_UB_12 -0.0254247000
_diffrn_orient_matrix_UB_13 -0.0052193000
_diffrn_orient_matrix_UB_21 -0.0307025000
_diffrn_orient_matrix_UB_22 0.0341089000
_diffrn_orient_matrix_UB_23 -0.0547601000
_diffrn_orient_matrix_UB_31 0.0163583000
_diffrn_orient_matrix_UB_32 -0.0355032000
_diffrn_orient_matrix_UB_33 -0.0489065000
_diffrn_radiation_monochromator mirror
_diffrn_radiation_probe x-ray
_diffrn_radiation_type 'Cu K\a'
_diffrn_radiation_wavelength 1.54184
_diffrn_reflns_av_R_equivalents 0.0461
_diffrn_reflns_av_unetI/netI 0.0309
_diffrn_reflns_Laue_measured_fraction_full 0.9997
_diffrn_reflns_Laue_measured_fraction_max 0.9997
_diffrn_reflns_limit_h_max 27
_diffrn_reflns_limit_h_min -27
_diffrn_reflns_limit_k_max 31
_diffrn_reflns_limit_k_min -35
_diffrn_reflns_limit_l_max 25
_diffrn_reflns_limit_l_min -27
_diffrn_reflns_number 159405
_diffrn_reflns_point_group_measured_fraction_full 0.9997
_diffrn_reflns_point_group_measured_fraction_max 0.9997
_diffrn_reflns_theta_full 67.6840
_diffrn_reflns_theta_max 68.25
_diffrn_reflns_theta_min 3.65
_diffrn_source 'micro-focus sealed X-ray tube'
_diffrn_source_type 'SuperNova (Cu) X-ray Source'
_exptl_absorpt_coefficient_mu 4.414
_exptl_absorpt_correction_T_max 1.00000
_exptl_absorpt_correction_T_min 0.90372
_exptl_absorpt_correction_type multi-scan
_exptl_absorpt_process_details
;
CrysAlisPro 1.171.41.113a (Rigaku Oxford Diffraction, 2021)
Empirical absorption correction using spherical harmonics,
implemented in SCALE3 ABSPACK scaling algorithm.
;
_exptl_crystal_colour 'clear light yellow'
_exptl_crystal_colour_lustre clear
_exptl_crystal_colour_modifier light
_exptl_crystal_colour_primary yellow
_exptl_crystal_density_diffrn 1.526
_exptl_crystal_description block
_exptl_crystal_F_000 5934.509
_exptl_crystal_size_max 0.165
_exptl_crystal_size_mid 0.15
_exptl_crystal_size_min 0.121
_refine_diff_density_max 1.9455
_refine_diff_density_min -1.1378
_refine_diff_density_rms 0.1020
_refine_ls_d_res_high 0.8300
_refine_ls_d_res_low 12.0932
_refine_ls_goodness_of_fit_ref 1.0383
_refine_ls_hydrogen_treatment mixed
_refine_ls_matrix_type full
_refine_ls_number_constraints 185
_refine_ls_number_parameters 1666
_refine_ls_number_reflns 23135
_refine_ls_number_restraints 1188
_refine_ls_restrained_S_all 1.0108
_refine_ls_R_factor_all 0.0643
_refine_ls_R_factor_gt 0.0595
_refine_ls_shift/su_max -0.0009
_refine_ls_shift/su_mean 0.0000
_refine_ls_structure_factor_coef Fsqd
_refine_ls_weighting_details 'w=1/[\s^2^(Fo^2^)+(0.0921P)^2^+28.1007P] where P=(Fo^2^+2Fc^2^)/3'
_refine_ls_weighting_scheme calc
_refine_ls_wR_factor_gt 0.1636
_refine_ls_wR_factor_ref 0.1678
_reflns_Friedel_coverage 0.0
_reflns_limit_h_max 25
_reflns_limit_h_min -26
_reflns_limit_k_max 33
_reflns_limit_k_min 0
_reflns_limit_l_max 25
_reflns_limit_l_min 0
_reflns_number_gt 20735
_reflns_number_total 23135
_reflns_threshold_expression I>=2u(I)
_cod_data_source_file d6sc02133f2.cif
_cod_data_source_block 3[BArF4]
_cod_original_formula_sum 'C56.75 H66.75 B1 Cl2 F24 P2 Rh1'
_cod_database_code 1577141
_chemical_oxdiff_formula 'Rh1 B1 F24 Cl2 P2 C56 H60'
_chemical_oxdiff_usercomment 'JG147 - DCM/heptane'
_olex2_refinement_description
;
1. Fixed Uiso
 At 1.2 times of:
  All C(H) groups, All C(H,H) groups
 At 1.5 times of:
  All C(H,H,H) groups
2. Restrained distances
 C63-C62
 1.508 with sigma of 0.002
 C64-C63
 1.497 with sigma of 0.002
 C65-C64
 1.576 with sigma of 0.002
 C13-C12 \\sim C65-C64
 with sigma of 0.02
 C12-C11 \\sim C64-C63
 with sigma of 0.02
 C11-C10 \\sim C63-C62
 with sigma of 0.02
 F32-C88 \\sim F32a-C88
 with sigma of 0.02
 F33-C88 \\sim F33a-C88
 with sigma of 0.02
 F31-C88 \\sim F31a-C88
 with sigma of 0.02
 F32-F33 \\sim F32a-F33a
 with sigma of 0.04
 F32-C84 \\sim F32a-C84
 with sigma of 0.04
 F32-F31 \\sim F32a-F31a
 with sigma of 0.04
 F33-C84 \\sim F33a-C84
 with sigma of 0.04
 F33-F31 \\sim F33a-F31a
 with sigma of 0.04
 C84-F31 \\sim C84-F31a
 with sigma of 0.04
 F15-C44 \\sim F15a-C44
 with sigma of 0.02
 F13-C44 \\sim F13a-C44
 with sigma of 0.02
 F14-C44 \\sim F14a-C44
 with sigma of 0.02
 F15-F13 \\sim F15a-F13a
 with sigma of 0.04
 F15-C41 \\sim F15a-C41
 with sigma of 0.04
 F15-F14 \\sim F15a-F14a
 with sigma of 0.04
 F13-C41 \\sim F13a-C41
 with sigma of 0.04
 F13-F14 \\sim F13a-F14a
 with sigma of 0.04
 C41-F14 \\sim C41-F14a
 with sigma of 0.04
 F21-F19 \\sim F21a-F19a
 with sigma of 0.04
 F21-C47 \\sim F21a-C47
 with sigma of 0.04
 F21-F20 \\sim F21a-F20a
 with sigma of 0.04
 F19-C47 \\sim F19a-C47
 with sigma of 0.04
 F19-F20 \\sim F19a-F20a
 with sigma of 0.04
 C47-F20 \\sim C47-F20a
 with sigma of 0.04
3. Uiso/Uaniso restraints and constraints
F21 \\sim F20a \\sim F19 \\sim F21a \\sim F20 \\sim F19a: within 2A with sigma
of 0.04 and sigma for terminal atoms of 0.08 within 2A
4. Rigid body (RIGU) restrains
 Cl3A, C1B, C1C, Cl4, Cl4A, C53, Cl3B, Cl6, Cl7, Rh2
 with sigma for 1-2 distances of 0.004 and sigma for 1-3 distances of 0.004
 C65, C64, C63, C62
 with sigma for 1-2 distances of 0.004 and sigma for 1-3 distances of 0.004
 B2, F35, C89, C86, F36, F34, C87, C85, C82, C84, C83, C88, C98, C90, C74, F31,
  F32, F33, C103, C99, C95, C91, C75, C79, C102, C100, C94, C92, C76, C78, C101,
  C105, C104, C97, C93, C96, C77, C80, C81, F46, F47, F48, F44, F43, F45, F42,
 F41, F40, F39, F37, F38, F27, F25, F26, F28, F30, F29, B1, F4, C29, C26, F5,
 F6, C25, C27, C24, C22, C28, C23, F1, F2, F3, C37, C45, C30, C38, C42, C46,
 C50, C31, C106, C39, C41, C47, C49, C32, C34, C40, C43, C44, C51, C48, C52,
 C33, C35, C36, F16, F18, F17, F14, F15, F13, F21, F19, F20, F23, F24, F22, F9,
 F8, F7, F10, F12, F11, F31a, F32a, F33a
 with sigma for 1-2 distances of 0.004 and sigma for 1-3 distances of 0.004
 F33, F33a, C88, F31a, F31, F32a, F32, F21, F19, C51, F20, F21a, F19a, F20a,
 F15, F13, F14, C44, F15a, F13a, F14a
 with sigma for 1-2 distances of 0.004 and sigma for 1-3 distances of 0.004
5. Others
 1*[Sof(Cl6)+Sof(Cl7)+Sof(C1C)+Sof(H1Ca)+Sof(H1Cb)]+1*[Sof(Cl3A)+Sof(Cl4)+
 Sof(C1B)+Sof(H1Ba)+Sof(H1Bb)]+1*[Sof(Cl3B)+Sof(Cl4A)+Sof(C53)+Sof(H53a)+
 Sof(H53b)]=1 with esd of 0.000001
 Sof(Cl6)=Sof(Cl7)=Sof(C1C)=Sof(H1Ca)=Sof(H1Cb)=FVAR(1)
 Sof(Cl3A)=Sof(Cl4)=Sof(C1B)=Sof(H1Ba)=Sof(H1Bb)=FVAR(2)
 Sof(Cl3B)=Sof(Cl4A)=Sof(C53)=Sof(H53a)=Sof(H53b)=FVAR(3)
 Sof(F32a)=Sof(F33a)=Sof(F31a)=1-FVAR(4)
 Sof(F32)=Sof(F33)=Sof(F31)=FVAR(4)
 Sof(F15a)=Sof(F13a)=Sof(F14a)=1-FVAR(5)
 Sof(F15)=Sof(F13)=Sof(F14)=FVAR(5)
 Sof(F21a)=Sof(F19a)=Sof(F20a)=1-FVAR(6)
 Sof(F21)=Sof(F19)=Sof(F20)=FVAR(6)
6.a Ternary CH refined with riding coordinates:
 C12(H12), C64(H64)
6.b Secondary CH2 refined with riding coordinates:
 C1(H1a,H1b), C13(H13a,H13b), C10(H10a,H10b), C11(H11a,H11b), C1B(H1Ba,H1Bb),
 C1C(H1Ca,H1Cb), C53(H53a,H53b), C65(H65a,H65b), C62(H62a,H62b), C63(H63a,H63b)
6.c Me refined with riding coordinates:
 C61(H61a,H61b,H61c)
6.d Aromatic/amide H refined with riding coordinates:
 C75(H75), C27(H27), C87(H87), C103(H103), C42(H42), C31(H31), C40(H40),
 C85(H85), C46(H46), C23(H23), C83(H83), C93(H93), C95(H95), C79(H79), C50(H50),
  C77(H77), C38(H38), C101(H101), C99(H99), C91(H91), C106(H106), C25(H25),
 C33(H33), C48(H48)
6.e Idealised Me refined as rotating group:
 C7(H7a,H7b,H7c), C19(H19a,H19b,H19c), C9(H9a,H9b,H9c), C3(H3a,H3b,H3c),
 C8(H8a,H8b,H8c), C59(H59a,H59b,H59c), C4(H4a,H4b,H4c), C5(H5a,H5b,H5c),
 C20(H20a,H20b,H20c), C73(H73a,H73b,H73c), C55(H55a,H55b,H55c), C16(H16a,H16b,
 H16c), C15(H15a,H15b,H15c), C57(H57a,H57b,H57c), C21(H21a,H21b,H21c), C69(H69a,
 H69b,H69c), C68(H68a,H68b,H68c), C17(H17a,H17b,H17c), C67(H67a,H67b,H67c),
 C56(H56a,H56b,H56c), C71(H71a,H71b,H71c), C60(H60a,H60b,H60c), C72(H72a,H72b,
 H72c)
;
_smtbx_masks_void_probe_radius 1.2
_smtbx_masks_void_truncation_radius 1.2
_olex2_submission_special_instructions 'No special instructions were received'
_oxdiff_exptl_absorpt_empirical_details
;
Empirical correction (ABSPACK) includes:
- Absorption correction using spherical harmonics
- Frame scaling
;
_oxdiff_exptl_absorpt_empirical_full_max 1.402
_oxdiff_exptl_absorpt_empirical_full_min 0.722

loop_
_space_group_symop_id
_space_group_symop_operation_xyz
1 x,y,z
2 -x,y+1/2,-z+1/2
3 -x,-y,-z
4 x,-y-1/2,z-1/2

loop_
_atom_site_label
_atom_site_type_symbol
_atom_site_fract_x
_atom_site_fract_y
_atom_site_fract_z
_atom_site_U_iso_or_equiv
_atom_site_adp_type
_atom_site_occupancy
_atom_site_refinement_flags_posn
_atom_site_refinement_flags_adp
_atom_site_refinement_flags_occupancy
_atom_site_disorder_group
Rh1 Rh 0.512498(12) 0.391563(9) 0.787185(12) 0.02897(8) Uani 1.000000 . . . .
Rh2 Rh 0.982546(14) 0.391035(11) 0.221820(14) 0.03707(9) Uani 1.000000 . U . .
P1 P 0.46588(5) 0.41605(3) 0.68496(4) 0.0336(2) Uani 1.000000 . . . .
P2 P 0.59381(5) 0.35862(3) 0.86589(5) 0.0334(2) Uani 1.000000 . . . .
P4 P 0.98979(5) 0.46385(4) 0.27603(5) 0.0396(2) Uani 1.000000 . . . .
Cl1 Cl 0.43353(5) 0.43099(4) 0.84434(5) 0.0456(2) Uani 1.000000 . . . .
P3 P 0.94171(6) 0.31499(4) 0.19377(5) 0.0482(3) Uani 1.000000 . . . .
Cl2 Cl 0.38327(6) 0.33616(5) 0.86356(6) 0.0577(3) Uani 1.000000 . . . .
F35 F 0.88777(11) 0.52448(10) 0.43894(13) 0.0541(6) Uani 1.000000 . U . .
F36 F 0.80586(12) 0.52658(9) 0.36244(10) 0.0472(6) Uani 1.000000 . U . .
F34 F 0.82625(15) 0.58594(9) 0.42665(14) 0.0591(7) Uani 1.000000 . U . .
F46 F 0.49291(13) 0.41361(10) 0.47573(14) 0.0561(7) Uani 1.000000 . U . .
F4 F 0.50949(14) 0.53023(11) 0.94816(14) 0.0655(8) Uani 1.000000 . U . .
F28 F 0.78340(13) 0.25128(10) 0.33389(12) 0.0545(7) Uani 1.000000 . U . .
F30 F 0.80609(15) 0.20712(9) 0.41637(13) 0.0559(7) Uani 1.000000 . U . .
F5 F 0.45436(12) 0.57950(12) 0.88371(16) 0.0693(8) Uani 1.000000 . U . .
F29 F 0.87811(13) 0.22658(11) 0.36716(15) 0.0625(8) Uani 1.000000 . U . .
F16 F 0.75054(16) 0.67669(11) 1.24128(15) 0.0687(8) Uani 1.000000 . U . .
F18 F 0.84450(16) 0.67112(11) 1.22693(13) 0.0681(8) Uani 1.000000 . U . .
F1 F 0.57986(16) 0.74903(10) 1.02050(16) 0.0692(8) Uani 1.000000 . U . .
F32 F 0.7373(2) 0.57356(15) 0.6288(2) 0.0532(10) Uani 0.736(7) D U P 1
F26 F 0.98797(13) 0.40622(11) 0.50148(19) 0.0721(9) Uani 1.000000 . U . .
F17 F 0.81491(16) 0.62626(10) 1.29455(11) 0.0631(8) Uani 1.000000 . U . .
F47 F 0.49886(15) 0.33874(11) 0.49297(17) 0.0698(8) Uani 1.000000 . U . .
F2 F 0.51427(16) 0.74483(12) 0.93126(18) 0.0802(10) Uani 1.000000 . U . .
F38 F 0.8200(2) 0.42304(11) 0.74615(14) 0.0789(10) Uani 1.000000 . U . .
F22 F 0.76746(17) 0.51796(16) 0.74311(13) 0.0823(10) Uani 1.000000 . U . .
F6 F 0.52681(15) 0.53795(14) 0.85587(16) 0.0784(10) Uani 1.000000 . U . .
F33 F 0.6614(3) 0.5235(2) 0.6191(3) 0.0556(14) Uani 0.736(7) D U P 1
F7 F 0.96406(15) 0.66297(14) 1.12484(16) 0.0816(10) Uani 1.000000 . U . .
C75 C 0.86363(16) 0.36796(12) 0.50320(17) 0.0280(7) Uani 1.000000 . U . .
H75 H 0.87208(16) 0.39561(12) 0.52973(17) 0.0336(8) Uiso 1.000000 R . . .
F15 F 0.7637(9) 0.4557(8) 1.2043(13) 0.036(4) Uani 0.099(5) D U P 1
F13 F 0.7042(15) 0.4497(7) 1.1191(10) 0.042(5) Uani 0.099(5) D U P 1
F48 F 0.44800(13) 0.36572(18) 0.40201(17) 0.0962(13) Uani 1.000000 . U . .
C74 C 0.80086(15) 0.35379(11) 0.48013(15) 0.0238(6) Uani 1.000000 . U . .
C27 C 0.62337(16) 0.58769(13) 0.94784(15) 0.0274(7) Uani 1.000000 . U . .
H27 H 0.63444(16) 0.55491(13) 0.94438(15) 0.0329(8) Uiso 1.000000 R . . .
C76 C 0.91430(17) 0.34306(13) 0.48875(19) 0.0334(7) Uani 1.000000 . U . .
F40 F 0.70866(18) 0.21614(12) 0.68136(18) 0.0834(10) Uani 1.000000 . U . .
C92 C 0.77823(18) 0.35447(13) 0.68686(16) 0.0309(7) Uani 1.000000 . U . .
F3 F 0.61139(19) 0.76161(11) 0.9364(2) 0.0948(12) Uani 1.000000 . U . .
F39 F 0.7972(2) 0.36510(16) 0.79858(13) 0.0952(13) Uani 1.000000 . U . .
C87 C 0.78523(15) 0.46487(12) 0.46598(15) 0.0241(6) Uani 1.000000 . U . .
H87 H 0.80588(15) 0.44712(12) 0.43885(15) 0.0289(7) Uiso 1.000000 R . . .
F44 F 0.6524(2) 0.38004(16) 0.24935(14) 0.0906(12) Uani 1.000000 . U . .
F10 F 0.84786(17) 0.79341(12) 0.8964(2) 0.0904(11) Uani 1.000000 . U . .
C98 C 0.67478(16) 0.37389(11) 0.44873(15) 0.0244(6) Uani 1.000000 . U . .
F27 F 1.02395(13) 0.33606(13) 0.4961(2) 0.0961(13) Uani 1.000000 . U . .
C103 C 0.61674(16) 0.37431(12) 0.46707(16) 0.0275(7) Uani 1.000000 . U . .
H103 H 0.61683(16) 0.37778(12) 0.51108(16) 0.0330(8) Uiso 1.000000 R . . .
C86 C 0.78917(15) 0.51491(12) 0.46602(15) 0.0254(6) Uani 1.000000 . U . .
F23 F 0.6923(2) 0.48222(19) 0.76434(16) 0.1137(15) Uani 1.000000 . U . .
C42 C 0.73570(15) 0.54275(12) 1.08921(15) 0.0248(6) Uani 1.000000 . U . .
H42 H 0.72238(15) 0.51945(12) 1.05660(15) 0.0298(8) Uiso 1.000000 R . . .
C22 C 0.67139(16) 0.62094(12) 0.97251(15) 0.0262(6) Uani 1.000000 . U . .
C31 C 0.85605(17) 0.64788(13) 1.02873(17) 0.0317(7) Uani 1.000000 . U . .
H31 H 0.86798(17) 0.62296(13) 1.05933(17) 0.0380(9) Uiso 1.000000 R . . .
C40 C 0.75771(17) 0.56314(13) 1.20157(16) 0.0301(7) Uani 1.000000 . U . .
H40 H 0.75984(17) 0.55453(13) 1.24479(16) 0.0362(8) Uiso 1.000000 R . . .
C90 C 0.74057(16) 0.35820(12) 0.57061(15) 0.0254(6) Uani 1.000000 . U . .
C41 C 0.73786(16) 0.53009(12) 1.15214(16) 0.0278(7) Uani 1.000000 D U . .
C85 C 0.75963(16) 0.54230(13) 0.50422(15) 0.0277(7) Uani 1.000000 . U . .
H85 H 0.76259(16) 0.57638(13) 0.50455(15) 0.0332(8) Uiso 1.000000 R . . .
C46 C 0.81129(16) 0.52731(13) 0.97765(16) 0.0293(7) Uani 1.000000 . U . .
H46 H 0.83042(16) 0.52752(13) 1.02203(16) 0.0352(8) Uiso 1.000000 R . . .
C23 C 0.65120(17) 0.66812(13) 0.97822(17) 0.0318(7) Uani 1.000000 . U . .
H23 H 0.68140(17) 0.69164(13) 0.99719(17) 0.0382(9) Uiso 1.000000 R . . .
C83 C 0.72159(15) 0.46872(12) 0.54227(15) 0.0253(6) Uani 1.000000 . U . .
H83 H 0.69771(15) 0.45352(12) 0.56867(15) 0.0304(8) Uiso 1.000000 R . . .
C93 C 0.74649(19) 0.31196(14) 0.68999(17) 0.0360(8) Uani 1.000000 . U . .
H93 H 0.74827(19) 0.29650(14) 0.72978(17) 0.0432(9) Uiso 1.000000 R . . .
C39 C 0.77407(17) 0.60856(13) 1.18567(17) 0.0299(7) Uani 1.000000 . U . .
C95 C 0.70901(18) 0.31503(13) 0.57543(17) 0.0318(7) Uani 1.000000 . U . .
H95 H 0.68470(18) 0.30066(13) 0.53767(17) 0.0381(9) Uiso 1.000000 R . . .
F14 F 0.6767(10) 0.4792(7) 1.1999(12) 0.034(5) Uani 0.099(5) D U P 1
C100 C 0.61323(18) 0.36435(12) 0.33932(17) 0.0322(7) Uani 1.000000 . U . .
C84 C 0.72519(16) 0.51833(12) 0.54246(15) 0.0272(7) Uani 1.000000 D U . .
F11 F 0.75159(17) 0.77757(15) 0.8920(2) 0.1066(15) Uani 1.000000 . U . .
F31 F 0.6585(3) 0.58364(18) 0.55408(19) 0.0692(12) Uani 0.736(7) D U P 1
F25 F 0.99464(16) 0.36005(16) 0.57976(19) 0.0919(11) Uani 1.000000 . U . .
C82 C 0.75198(14) 0.43985(12) 0.50443(14) 0.0229(6) Uani 1.000000 . U . .
C45 C 0.76392(15) 0.56118(12) 0.95368(15) 0.0260(6) Uani 1.000000 . U . .
C30 C 0.79508(16) 0.64759(12) 0.99041(16) 0.0282(7) Uani 1.000000 . U . .
C79 C 0.79245(16) 0.31213(12) 0.44256(15) 0.0262(6) Uani 1.000000 . U . .
H79 H 0.75071(16) 0.30048(12) 0.42661(15) 0.0314(8) Uiso 1.000000 R . . .
C78 C 0.84271(16) 0.28711(12) 0.42763(16) 0.0286(7) Uani 1.000000 . U . .
C50 C 0.73775(17) 0.55883(13) 0.88766(16) 0.0309(7) Uani 1.000000 . U . .
H50 H 0.70561(17) 0.58107(13) 0.86904(16) 0.0371(9) Uiso 1.000000 R . . .
F45 F 0.55714(19) 0.3589(2) 0.23299(14) 0.1084(15) Uani 1.000000 . U . .
C77 C 0.90447(17) 0.30246(13) 0.45042(18) 0.0328(7) Uani 1.000000 . U . .
H77 H 0.93895(17) 0.28567(13) 0.44008(18) 0.0394(9) Uiso 1.000000 R . . .
C38 C 0.77098(16) 0.62141(12) 1.12245(16) 0.0270(7) Uani 1.000000 . U . .
H38 H 0.78172(16) 0.65331(12) 1.11314(16) 0.0324(8) Uiso 1.000000 R . . .
C101 C 0.55657(18) 0.36409(13) 0.35870(18) 0.0332(7) Uani 1.000000 . U . .
H101 H 0.51733(18) 0.36012(13) 0.32879(18) 0.0399(9) Uiso 1.000000 R . . .
C99 C 0.67075(17) 0.37014(12) 0.38327(16) 0.0281(7) Uani 1.000000 . U . .
H99 H 0.70855(17) 0.37157(12) 0.36806(16) 0.0338(8) Uiso 1.000000 R . . .
C91 C 0.77564(16) 0.37707(12) 0.62796(16) 0.0268(7) Uani 1.000000 . U . .
H91 H 0.79847(16) 0.40611(12) 0.62707(16) 0.0322(8) Uiso 1.000000 R . . .
F37 F 0.87656(17) 0.36301(17) 0.7585(2) 0.1056(14) Uani 1.000000 . U . .
C37 C 0.75248(15) 0.58871(11) 1.07213(15) 0.0233(6) Uani 1.000000 . U . .
C94 C 0.7121(2) 0.29247(14) 0.63386(18) 0.0379(8) Uani 1.000000 . U . .
C26 C 0.56012(17) 0.60107(14) 0.92826(17) 0.0328(7) Uani 1.000000 . U . .
F24 F 0.6868(2) 0.55614(18) 0.75868(14) 0.1141(15) Uani 1.000000 . U . .
F43 F 0.6251(3) 0.30948(15) 0.26171(19) 0.1212(17) Uani 1.000000 . U . .
C24 C 0.58843(19) 0.68167(14) 0.95705(19) 0.0371(8) Uani 1.000000 . U . .
F8 F 0.9896(2) 0.72353(17) 1.0814(3) 0.1290(17) Uani 1.000000 . U . .
F12 F 0.8010(2) 0.74223(16) 0.8318(2) 0.1055(13) Uani 1.000000 . U . .
C32 C 0.90011(18) 0.68299(15) 1.0241(2) 0.0403(9) Uani 1.000000 . U . .
C7 C 0.3753(2) 0.37389(16) 0.58157(19) 0.0443(10) Uani 1.000000 . . . .
H7a H 0.4119(5) 0.3611(11) 0.5673(3) 0.0665(14) Uiso 1.000000 GR . . .
H7b H 0.3396(10) 0.3516(9) 0.5694(2) 0.0665(14) Uiso 1.000000 GR . . .
H7c H 0.3636(15) 0.4052(3) 0.5615(2) 0.0665(14) Uiso 1.000000 GR . . .
F41 F 0.6223(2) 0.25359(15) 0.6511(3) 0.1145(15) Uani 1.000000 . U . .
C89 C 0.82693(18) 0.53840(13) 0.42426(18) 0.0337(7) Uani 1.000000 . U . .
C49 C 0.7575(2) 0.52490(16) 0.84878(17) 0.0397(9) Uani 1.000000 . U . .
C106 C 0.78134(18) 0.68398(14) 0.94414(18) 0.0354(8) Uani 1.000000 . U . .
H106 H 0.74102(18) 0.68448(14) 0.91539(18) 0.0425(9) Uiso 1.000000 R . . .
C14 C 0.6407(2) 0.39758(15) 0.9310(2) 0.0423(9) Uani 1.000000 . . . .
C44 C 0.72070(18) 0.47992(13) 1.16741(18) 0.0348(8) Uani 1.000000 D U . .
C102 C 0.55924(17) 0.36984(13) 0.42344(18) 0.0320(7) Uani 1.000000 . U . .
C29 C 0.51265(19) 0.56252(17) 0.9037(2) 0.0443(9) Uani 1.000000 . U . .
F21 F 0.9181(8) 0.4711(6) 1.0203(7) 0.061(4) Uani 0.227(10) D U P 1
C12 C 0.5774(2) 0.36073(17) 0.7440(2) 0.0471(10) Uani 1.000000 D . . .
H12 H 0.5612(2) 0.32806(17) 0.7291(2) 0.0565(12) Uiso 1.000000 R . . .
C52 C 0.7268(2) 0.5228(2) 0.7790(2) 0.0562(11) Uani 1.000000 . U . .
F19 F 0.9200(8) 0.4498(6) 0.9310(6) 0.055(4) Uani 0.227(10) D U P 1
C19 C 0.6450(2) 0.26676(15) 0.9102(2) 0.0482(10) Uani 1.000000 . . . .
H19a H 0.6724(7) 0.2808(8) 0.9485(10) 0.0724(15) Uiso 1.000000 GR . . .
H19b H 0.6353(3) 0.2334(3) 0.9190(17) 0.0724(15) Uiso 1.000000 GR . . .
H19c H 0.6667(9) 0.2676(11) 0.8749(7) 0.0724(15) Uiso 1.000000 GR . . .
C18 C 0.5841(2) 0.29543(15) 0.8922(2) 0.0457(10) Uani 1.000000 . . . .
C43 C 0.7959(2) 0.64544(15) 1.23710(18) 0.0419(9) Uani 1.000000 . U . .
C6 C 0.39224(19) 0.37974(14) 0.65415(19) 0.0373(8) Uani 1.000000 . . . .
C25 C 0.54199(18) 0.64849(15) 0.93142(18) 0.0379(8) Uani 1.000000 . U . .
H25 H 0.49914(18) 0.65800(15) 0.91652(18) 0.0455(10) Uiso 1.000000 R . . .
C96 C 0.8170(2) 0.37621(15) 0.74676(18) 0.0395(8) Uani 1.000000 . U . .
C33 C 0.8852(2) 0.71971(15) 0.9794(2) 0.0462(10) Uani 1.000000 . U . .
H33 H 0.9149(2) 0.74415(15) 0.9764(2) 0.0555(12) Uiso 1.000000 R . . .
B2 B 0.74221(17) 0.38177(14) 0.50074(17) 0.0243(7) Uani 1.000000 . U . .
C66 C 1.0602(2) 0.47314(17) 0.3431(2) 0.0498(11) Uani 1.000000 . . . .
C9 C 0.3356(2) 0.40210(19) 0.6750(2) 0.0514(11) Uani 1.000000 . . . .
H9a H 0.3261(11) 0.4336(6) 0.6546(14) 0.0772(16) Uiso 1.000000 GR . . .
H9b H 0.2987(5) 0.3810(7) 0.6621(16) 0.0772(16) Uiso 1.000000 GR . . .
H9c H 0.3457(7) 0.4059(13) 0.7215(3) 0.0772(16) Uiso 1.000000 GR . . .
C104 C 0.6130(2) 0.35575(18) 0.2709(2) 0.0506(10) Uani 1.000000 . U . .
C81 C 0.82810(18) 0.24290(14) 0.38673(18) 0.0361(8) Uani 1.000000 . U . .
C47 C 0.83113(18) 0.49368(14) 0.93907(18) 0.0369(8) Uani 1.000000 D U . .
C1 C 0.4107(2) 0.39090(18) 0.9000(2) 0.0523(11) Uani 1.000000 . . . .
H1a H 0.4475(2) 0.38483(18) 0.9359(2) 0.0628(14) Uiso 1.000000 R . . .
H1b H 0.3770(2) 0.40598(18) 0.9176(2) 0.0628(14) Uiso 1.000000 R . . .
C2 C 0.4551(2) 0.48129(15) 0.6658(2) 0.0451(10) Uani 1.000000 . . . .
C51 C 0.8824(2) 0.45879(19) 0.9670(2) 0.0538(11) Uani 1.000000 . U . .
C88 C 0.6923(2) 0.54748(15) 0.58396(18) 0.0425(8) Uani 1.000000 D U . .
C28 C 0.5726(2) 0.73403(16) 0.9609(3) 0.0527(10) Uani 1.000000 . U . .
C3 C 0.5219(3) 0.50424(18) 0.6775(3) 0.0616(13) Uani 1.000000 . . . .
H3a H 0.5427(8) 0.4942(12) 0.6436(11) 0.092(2) Uiso 1.000000 GR . . .
H3b H 0.5181(3) 0.53935(18) 0.677(2) 0.092(2) Uiso 1.000000 GR . . .
H3c H 0.5472(7) 0.4937(12) 0.7190(9) 0.092(2) Uiso 1.000000 GR . . .
C105 C 0.49922(19) 0.37152(16) 0.4472(2) 0.0444(9) Uani 1.000000 . U . .
C8 C 0.4063(2) 0.33094(16) 0.6870(2) 0.0476(10) Uani 1.000000 . . . .
H8a H 0.4189(16) 0.33557(19) 0.7334(2) 0.0714(15) Uiso 1.000000 GR . . .
H8b H 0.3683(5) 0.3108(5) 0.6766(14) 0.0714(15) Uiso 1.000000 GR . . .
H8c H 0.4407(11) 0.3152(6) 0.6721(13) 0.0714(15) Uiso 1.000000 GR . . .
C70 C 0.9641(2) 0.51997(17) 0.2295(2) 0.0550(12) Uani 1.000000 . . . .
C13 C 0.6363(2) 0.35355(17) 0.8010(2) 0.0470(10) Uani 1.000000 D . . .
H13a H 0.6683(2) 0.37920(17) 0.8029(2) 0.0564(12) Uiso 1.000000 R . . .
H13b H 0.6563(2) 0.32163(17) 0.8000(2) 0.0564(12) Uiso 1.000000 R . . .
C80 C 0.98012(19) 0.36063(16) 0.5155(3) 0.0492(10) Uani 1.000000 . U . .
F9 F 1.00240(19) 0.6529(3) 1.0471(2) 0.140(2) Uani 1.000000 . U . .
C48 C 0.8046(2) 0.49200(16) 0.87382(19) 0.0430(9) Uani 1.000000 . U . .
H48 H 0.8183(2) 0.46900(16) 0.84719(19) 0.0516(11) Uiso 1.000000 R . . .
C59 C 0.8615(3) 0.2563(2) 0.1016(3) 0.0726(16) Uani 1.000000 . . . .
H59a H 0.845(2) 0.2467(7) 0.1387(10) 0.109(2) Uiso 1.000000 GR . . .
H59b H 0.8269(15) 0.2563(5) 0.0633(13) 0.109(2) Uiso 1.000000 GR . . .
H59c H 0.8942(6) 0.2335(4) 0.096(2) 0.109(2) Uiso 1.000000 GR . . .
F42 F 0.6691(3) 0.22124(15) 0.58421(19) 0.1320(19) Uani 1.000000 . U . .
C4 C 0.4199(3) 0.49118(17) 0.5970(2) 0.0551(12) Uani 1.000000 . . . .
H4a H 0.3752(4) 0.4825(13) 0.5916(5) 0.0827(18) Uiso 1.000000 GR . . .
H4b H 0.4232(16) 0.5254(3) 0.5874(6) 0.0827(18) Uiso 1.000000 GR . . .
H4c H 0.4386(12) 0.4720(11) 0.5677(2) 0.0827(18) Uiso 1.000000 GR . . .
C58 C 0.8899(3) 0.3067(2) 0.1122(2) 0.0659(14) Uani 1.000000 . . . .
C34 C 0.8254(2) 0.71945(15) 0.9393(2) 0.0440(9) Uani 1.000000 . U . .
C10 C 0.5248(2) 0.39373(18) 0.6409(2) 0.0502(11) Uani 1.000000 D . . .
H10a H 0.5106(2) 0.36254(18) 0.6203(2) 0.0603(13) Uiso 1.000000 R . . .
H10b H 0.5286(2) 0.41692(18) 0.6070(2) 0.0603(13) Uiso 1.000000 R . . .
C65 C 0.9256(3) 0.44319(18) 0.3124(3) 0.0716(15) Uani 1.000000 D U . .
C35 C 0.9642(2) 0.6812(2) 1.0678(3) 0.0638(12) Uani 1.000000 . U . .
C11 C 0.5878(2) 0.3877(2) 0.6866(2) 0.0564(12) Uani 1.000000 D . . .
H11a H 0.6170(2) 0.3695(2) 0.6659(2) 0.0677(15) Uiso 1.000000 R . . .
H11b H 0.6068(2) 0.4195(2) 0.6996(2) 0.0677(15) Uiso 1.000000 R . . .
F20 F 0.8599(7) 0.4185(6) 0.9743(12) 0.076(4) Uani 0.227(10) D U P 1
B1 B 0.74514(18) 0.60457(14) 0.99730(17) 0.0263(8) Uani 1.000000 . U . .
C54 C 0.9983(3) 0.26385(18) 0.2177(3) 0.0598(13) Uani 1.000000 . . . .
C5 C 0.4209(3) 0.50581(16) 0.7125(2) 0.0582(13) Uani 1.000000 . . . .
H5a H 0.4436(11) 0.4990(12) 0.7565(2) 0.0873(19) Uiso 1.000000 GR . . .
H5b H 0.4198(17) 0.5406(2) 0.7053(13) 0.0873(19) Uiso 1.000000 GR . . .
H5c H 0.3776(7) 0.4934(11) 0.7057(13) 0.0873(19) Uiso 1.000000 GR . . .
C97 C 0.6766(3) 0.24658(19) 0.6365(2) 0.0627(12) Uani 1.000000 . U . .
C20 C 0.5524(3) 0.2953(2) 0.9496(3) 0.0740(18) Uani 1.000000 . . . .
H20a H 0.5133(12) 0.3142(15) 0.9391(9) 0.111(3) Uiso 1.000000 GR . . .
H20b H 0.543(2) 0.2622(3) 0.9595(15) 0.111(3) Uiso 1.000000 GR . . .
H20c H 0.5812(9) 0.3095(16) 0.9869(7) 0.111(3) Uiso 1.000000 GR . . .
C73 C 0.9068(3) 0.5078(2) 0.1777(3) 0.083(2) Uani 1.000000 . . . .
H73a H 0.8725(9) 0.4969(18) 0.1972(3) 0.124(3) Uiso 1.000000 GR . . .
H73b H 0.8931(16) 0.5364(6) 0.1516(16) 0.124(3) Uiso 1.000000 GR . . .
H73c H 0.9176(7) 0.4822(14) 0.1507(16) 0.124(3) Uiso 1.000000 GR . . .
C55 C 0.9667(3) 0.21707(19) 0.2310(3) 0.0691(15) Uani 1.000000 . . . .
H55a H 0.9377(17) 0.2060(9) 0.1918(6) 0.104(2) Uiso 1.000000 GR . . .
H55b H 0.9991(3) 0.1925(5) 0.246(2) 0.104(2) Uiso 1.000000 GR . . .
H55c H 0.9429(18) 0.2226(4) 0.2641(16) 0.104(2) Uiso 1.000000 GR . . .
C64 C 0.9300(3) 0.38894(19) 0.2919(4) 0.0900(19) Uani 1.000000 D U . .
C62 C 0.8893(3) 0.3137(2) 0.2501(3) 0.0720(15) Uani 1.000000 D U . .
C16 C 0.7000(3) 0.3748(2) 0.9682(4) 0.105(3) Uani 1.000000 . . . .
H16a H 0.7229(17) 0.3978(9) 1.000(2) 0.158(5) Uiso 1.000000 GR . . .
H16b H 0.6893(4) 0.3463(15) 0.990(3) 0.158(5) Uiso 1.000000 GR . . .
H16c H 0.7267(15) 0.365(2) 0.9390(6) 0.158(5) Uiso 1.000000 GR . . .
C36 C 0.8063(2) 0.7585(2) 0.8903(3) 0.0654(12) Uani 1.000000 . U . .
C61 C 0.9252(4) 0.3193(3) 0.0611(3) 0.092(2) Uani 1.000000 . . . .
H61a H 0.9430(4) 0.3517(3) 0.0689(3) 0.139(3) Uiso 1.000000 R . . .
H61b H 0.9595(4) 0.2962(3) 0.0624(3) 0.139(3) Uiso 1.000000 R . . .
H61c H 0.8960(4) 0.3182(3) 0.0191(3) 0.139(3) Uiso 1.000000 R . . .
C15 C 0.6552(4) 0.44390(19) 0.9019(3) 0.081(2) Uani 1.000000 . . . .
H15a H 0.683(2) 0.4376(3) 0.8725(19) 0.122(3) Uiso 1.000000 GR . . .
H15b H 0.6158(4) 0.4587(10) 0.878(2) 0.122(3) Uiso 1.000000 GR . . .
H15c H 0.677(2) 0.4657(7) 0.9357(4) 0.122(3) Uiso 1.000000 GR . . .
C57 C 1.0348(3) 0.2540(2) 0.1656(4) 0.088(2) Uani 1.000000 . . . .
H57a H 1.0051(4) 0.245(2) 0.1259(8) 0.132(3) Uiso 1.000000 GR . . .
H57b H 1.058(2) 0.2831(7) 0.158(2) 0.132(3) Uiso 1.000000 GR . . .
H57c H 1.0650(19) 0.2278(14) 0.1793(12) 0.132(3) Uiso 1.000000 GR . . .
C21 C 0.5382(3) 0.27105(17) 0.8367(3) 0.0704(17) Uani 1.000000 . . . .
H21a H 0.5586(8) 0.2672(15) 0.8007(8) 0.106(3) Uiso 1.000000 GR . . .
H21b H 0.5265(17) 0.2394(7) 0.8504(7) 0.106(3) Uiso 1.000000 GR . . .
H21c H 0.5002(10) 0.2909(8) 0.8235(15) 0.106(3) Uiso 1.000000 GR . . .
C69 C 1.0755(3) 0.4249(2) 0.3764(3) 0.092(2) Uani 1.000000 . . . .
H69a H 1.072(3) 0.3994(4) 0.3442(3) 0.138(4) Uiso 1.000000 GR . . .
H69b H 1.1187(11) 0.4256(8) 0.403(2) 0.138(4) Uiso 1.000000 GR . . .
H69c H 1.0456(18) 0.4186(10) 0.403(2) 0.138(4) Uiso 1.000000 GR . . .
C68 C 1.1162(3) 0.4879(4) 0.3175(4) 0.119(3) Uani 1.000000 . . . .
H68a H 1.119(2) 0.4677(18) 0.281(2) 0.179(5) Uiso 1.000000 GR . . .
H68b H 1.1117(18) 0.5216(8) 0.304(3) 0.179(5) Uiso 1.000000 GR . . .
H68c H 1.1550(4) 0.484(3) 0.3509(12) 0.179(5) Uiso 1.000000 GR . . .
C17 C 0.5961(4) 0.4133(3) 0.9745(3) 0.105(3) Uani 1.000000 . . . .
H17a H 0.6156(15) 0.4398(17) 1.002(2) 0.158(4) Uiso 1.000000 GR . . .
H17b H 0.5556(12) 0.424(2) 0.9479(4) 0.158(4) Uiso 1.000000 GR . . .
H17c H 0.589(3) 0.3861(8) 1.001(2) 0.158(4) Uiso 1.000000 GR . . .
C67 C 1.0502(4) 0.5096(3) 0.3917(4) 0.116(3) Uani 1.000000 . . . .
H67a H 1.0107(19) 0.5025(16) 0.405(3) 0.175(5) Uiso 1.000000 GR . . .
H67b H 1.0857(19) 0.508(2) 0.4292(16) 0.175(5) Uiso 1.000000 GR . . .
H67c H 1.048(4) 0.5418(4) 0.3729(13) 0.175(5) Uiso 1.000000 GR . . .
C56 C 1.0437(3) 0.2812(2) 0.2779(4) 0.085(2) Uani 1.000000 . . . .
H56a H 1.063(2) 0.3113(11) 0.2691(8) 0.128(3) Uiso 1.000000 GR . . .
H56b H 1.0205(6) 0.2865(19) 0.3115(9) 0.128(3) Uiso 1.000000 GR . . .
H56c H 1.0766(15) 0.2568(9) 0.2922(15) 0.128(3) Uiso 1.000000 GR . . .
C71 C 0.9508(5) 0.5611(2) 0.2693(4) 0.127(4) Uani 1.000000 . . . .
H71a H 0.9896(10) 0.570(2) 0.300(3) 0.191(6) Uiso 1.000000 GR . . .
H71b H 0.936(4) 0.5886(10) 0.2416(6) 0.191(6) Uiso 1.000000 GR . . .
H71c H 0.918(3) 0.5516(10) 0.292(3) 0.191(6) Uiso 1.000000 GR . . .
C60 C 0.8345(4) 0.3437(3) 0.1067(4) 0.108(3) Uani 1.000000 . . . .
H60a H 0.8520(4) 0.3761(4) 0.116(3) 0.162(4) Uiso 1.000000 GR . . .
H60b H 0.808(2) 0.3427(19) 0.0634(10) 0.162(4) Uiso 1.000000 GR . . .
H60c H 0.809(2) 0.3354(15) 0.138(2) 0.162(4) Uiso 1.000000 GR . . .
C63 C 0.8701(3) 0.3604(2) 0.2756(4) 0.097(2) Uani 1.000000 D U . .
C72 C 1.0154(4) 0.5344(4) 0.1937(5) 0.141(5) Uani 1.000000 . . . .
H72a H 1.037(3) 0.5055(4) 0.184(4) 0.212(7) Uiso 1.000000 GR . . .
H72b H 0.9956(7) 0.551(3) 0.154(2) 0.212(7) Uiso 1.000000 GR . . .
H72c H 1.046(3) 0.556(3) 0.2207(19) 0.212(7) Uiso 1.000000 GR . . .
Cl3A Cl 1.03964(16) 0.39041(13) 0.12782(16) 0.0551(11) Uani 0.374(5) . U P 2
H H 0.555(2) 0.4367(18) 0.795(2) 0.056(14) Uiso 1.000000 . . . .
Cl4 Cl 1.1586(4) 0.3619(3) 0.1940(4) 0.0700(18) Uani 0.374(5) . U P 2
C1B C 1.1098(9) 0.3810(7) 0.1271(10) 0.053(4) Uani 0.374(5) . U P 2
H1Ba H 1.1107(9) 0.3570(7) 0.0933(10) 0.063(4) Uiso 0.374(5) R . P 2
H1Bb H 1.1274(9) 0.4113(7) 0.1141(10) 0.063(4) Uiso 0.374(5) R . P 2
Cl6 Cl 1.0402(4) 0.4189(3) 0.0618(4) 0.067(2) Uani 0.176(3) . U P 3
Cl7 Cl 1.0959(4) 0.4018(3) 0.1956(4) 0.065(2) Uani 0.176(3) . U P 3
C1C C 1.0935(16) 0.3837(17) 0.1172(19) 0.048(7) Uani 0.176(3) . U P 3
H1Ca H 1.0805(16) 0.3495(17) 0.1120(19) 0.058(9) Uiso 0.176(3) R . P 3
H1Cb H 1.1363(16) 0.3865(17) 0.1086(19) 0.058(9) Uiso 0.176(3) R . P 3
Cl3B Cl 1.05187(13) 0.42312(10) 0.14526(13) 0.0533(9) Uani 0.450(5) . U P 1
Cl4A Cl 1.1620(4) 0.3746(3) 0.2151(4) 0.081(2) Uani 0.450(5) . U P 1
C53 C 1.1168(7) 0.4089(8) 0.1501(9) 0.094(5) Uani 0.450(5) . U P 1
H53a H 1.1175(7) 0.3906(8) 0.1107(9) 0.113(7) Uiso 0.450(5) R . P 1
H53b H 1.1409(7) 0.4389(8) 0.1480(9) 0.113(7) Uiso 0.450(5) R . P 1
F32a F 0.7154(8) 0.5852(5) 0.6040(7) 0.067(3) Uani 0.264(7) D U P 2
F33a F 0.6810(8) 0.5186(6) 0.6315(7) 0.047(2) Uani 0.264(7) D U P 2
F31a F 0.6297(5) 0.5531(5) 0.5501(4) 0.060(2) Uani 0.264(7) D U P 2
F15a F 0.7314(3) 0.47105(15) 1.22854(15) 0.103(2) Uani 0.901(5) D U P 2
F13a F 0.7534(2) 0.44727(10) 1.1436(2) 0.0783(14) Uani 0.901(5) D U P 2
F14a F 0.66221(15) 0.46963(12) 1.1426(2) 0.0826(15) Uani 0.901(5) D U P 2
F21a F 0.8791(4) 0.4176(2) 0.9360(4) 0.131(4) Uani 0.773(10) D U P 2
F19a F 0.8815(4) 0.4455(3) 1.0254(3) 0.112(3) Uani 0.773(10) D U P 2
F20a F 0.9375(2) 0.4764(3) 0.9712(7) 0.162(5) Uani 0.773(10) D U P 2
H65a H 0.9353(3) 0.44755(18) 0.3593(3) 0.0859(18) Uiso 1.000000 R . . .
H65b H 0.8843(3) 0.45812(18) 0.2928(3) 0.0859(18) Uiso 1.000000 R . . .
H64 H 0.9574(3) 0.37251(19) 0.3296(4) 0.108(2) Uiso 1.000000 R . . .
H62a H 0.8501(3) 0.2966(2) 0.2290(3) 0.0864(18) Uiso 1.000000 R . . .
H62b H 0.9102(3) 0.2939(2) 0.2872(3) 0.0864(18) Uiso 1.000000 R . . .
H63a H 0.8530(3) 0.3549(2) 0.3140(4) 0.117(3) Uiso 1.000000 R . . .
H63b H 0.8377(3) 0.3771(2) 0.2429(4) 0.117(3) Uiso 1.000000 R . . .
Ha H 0.921(6) 0.407(5) 0.183(6) 0.22(5) Uiso 1.000000 . . . .

loop_
_atom_site_aniso_label
_atom_site_aniso_U_11
_atom_site_aniso_U_22
_atom_site_aniso_U_33
_atom_site_aniso_U_12
_atom_site_aniso_U_13
_atom_site_aniso_U_23
Rh1 0.03039(15) 0.02842(14) 0.02718(14) 0.00402(10) 0.00455(11) 0.00070(9)
Rh2 0.03196(16) 0.04361(18) 0.03712(16) -0.00234(11) 0.01093(12) -0.00037(12)
P1 0.0360(5) 0.0329(5) 0.0281(4) 0.0018(4) -0.0006(4) -0.0011(4)
P2 0.0353(5) 0.0287(4) 0.0340(5) 0.0045(4) 0.0028(4) 0.0033(4)
P4 0.0318(5) 0.0388(5) 0.0427(5) -0.0023(4) -0.0033(4) -0.0020(4)
Cl1 0.0471(5) 0.0487(5) 0.0429(5) 0.0108(4) 0.0143(4) 0.0013(4)
P3 0.0630(7) 0.0363(5) 0.0410(6) 0.0019(5) 0.0024(5) 0.0002(4)
Cl2 0.0510(6) 0.0611(7) 0.0644(7) 0.0003(5) 0.0198(5) 0.0094(5)
F35 0.0356(12) 0.0683(17) 0.0603(15) -0.0035(10) 0.0153(10) 0.0209(12)
F36 0.0593(15) 0.0556(14) 0.0285(11) -0.0064(11) 0.0138(9) 0.0105(9)
F34 0.088(2) 0.0315(12) 0.0677(17) -0.0086(11) 0.0387(15) 0.0071(10)
F46 0.0487(14) 0.0554(15) 0.0718(17) 0.0070(11) 0.0296(13) -0.0111(12)
F4 0.0648(17) 0.0607(17) 0.0637(17) -0.0263(13) -0.0007(13) 0.0111(12)
F28 0.0583(15) 0.0626(16) 0.0355(12) 0.0173(12) -0.0041(10) -0.0154(10)
F30 0.0845(19) 0.0336(12) 0.0496(14) -0.0073(11) 0.0153(12) -0.0127(10)
F5 0.0321(13) 0.080(2) 0.085(2) -0.0096(11) -0.0078(12) 0.0102(15)
F29 0.0461(14) 0.0683(18) 0.0750(18) 0.0112(11) 0.0175(12) -0.0339(14)
F16 0.081(2) 0.0576(16) 0.0611(17) 0.0064(13) 0.0029(13) -0.0326(13)
F18 0.085(2) 0.0718(18) 0.0489(15) -0.0485(15) 0.0179(13) -0.0229(13)
F1 0.082(2) 0.0395(14) 0.084(2) 0.0159(13) 0.0149(14) -0.0035(12)
F32 0.073(3) 0.049(2) 0.040(2) 0.0058(15) 0.0172(15) -0.0116(14)
F26 0.0389(14) 0.0475(15) 0.129(3) -0.0111(11) 0.0159(15) 0.0027(14)
F17 0.097(2) 0.0580(16) 0.0272(11) -0.0187(14) -0.0004(11) -0.0081(10)
F47 0.0635(17) 0.0601(17) 0.101(2) -0.0084(13) 0.0513(16) 0.0036(14)
F2 0.0686(18) 0.0611(18) 0.101(2) 0.0348(14) -0.0006(15) 0.0069(16)
F38 0.132(3) 0.0495(15) 0.0421(15) -0.0037(14) -0.0072(16) -0.0124(11)
F22 0.079(2) 0.135(3) 0.0349(14) 0.0247(18) 0.0189(12) -0.0024(15)
F6 0.0602(17) 0.109(3) 0.0678(18) -0.0377(16) 0.0176(13) -0.0435(16)
F33 0.056(3) 0.064(3) 0.053(3) 0.0110(19) 0.0250(19) -0.0068(16)
F7 0.0553(17) 0.106(3) 0.0684(18) -0.0327(16) -0.0168(13) 0.0247(15)
C75 0.0273(15) 0.0226(15) 0.0327(17) 0.0022(11) 0.0039(11) 0.0030(12)
F15 0.035(7) 0.029(7) 0.044(8) -0.012(3) 0.005(3) 0.012(3)
F13 0.062(12) 0.029(7) 0.035(6) -0.010(4) 0.008(4) 0.005(3)
F48 0.0297(13) 0.181(4) 0.077(2) -0.0082(16) 0.0096(12) -0.051(2)
C74 0.0263(15) 0.0221(14) 0.0234(14) 0.0028(10) 0.0067(10) 0.0051(11)
C27 0.0285(16) 0.0322(17) 0.0209(15) -0.0023(11) 0.0042(11) 0.0023(12)
C76 0.0275(16) 0.0284(16) 0.0442(19) 0.0032(11) 0.0077(12) 0.0049(12)
F40 0.096(2) 0.0552(17) 0.097(2) -0.0190(15) 0.0184(18) 0.0308(15)
C92 0.0385(18) 0.0308(16) 0.0237(15) 0.0050(12) 0.0077(11) 0.0031(11)
F3 0.101(2) 0.0439(16) 0.159(3) 0.0184(15) 0.071(2) 0.0390(18)
F39 0.122(3) 0.132(3) 0.0287(13) -0.058(2) 0.0099(14) -0.0057(14)
C87 0.0258(15) 0.0247(15) 0.0215(14) 0.0040(11) 0.0051(11) 0.0017(10)
F44 0.109(3) 0.136(3) 0.0333(14) -0.054(2) 0.0293(15) -0.0182(16)
F10 0.077(2) 0.0632(18) 0.131(3) -0.0047(14) 0.0234(18) 0.0609(18)
C98 0.0277(15) 0.0209(15) 0.0247(15) 0.0025(11) 0.0061(10) 0.0017(10)
F27 0.0274(13) 0.074(2) 0.183(4) 0.0022(12) 0.0166(16) -0.048(2)
C103 0.0307(16) 0.0256(16) 0.0273(16) 0.0011(11) 0.0089(11) -0.0016(12)
C86 0.0269(16) 0.0264(15) 0.0208(14) 0.0013(11) 0.0010(10) 0.0050(10)
F23 0.135(3) 0.153(4) 0.0400(17) -0.042(2) -0.0073(18) -0.0119(18)
C42 0.0240(15) 0.0259(15) 0.0233(15) -0.0037(11) 0.0028(11) -0.0006(10)
C22 0.0287(16) 0.0274(15) 0.0220(15) 0.0000(10) 0.0044(11) 0.0038(11)
C31 0.0282(16) 0.0335(18) 0.0332(17) -0.0031(12) 0.0066(12) 0.0084(13)
C40 0.0331(17) 0.0351(17) 0.0216(15) -0.0049(12) 0.0051(12) 0.0009(11)
C90 0.0287(16) 0.0248(15) 0.0238(15) 0.0034(11) 0.0084(11) 0.0033(10)
C41 0.0266(16) 0.0297(16) 0.0262(15) -0.0040(11) 0.0043(11) 0.0019(10)
C85 0.0303(16) 0.0252(16) 0.0242(15) 0.0046(11) -0.0008(11) 0.0007(11)
C46 0.0290(16) 0.0336(17) 0.0246(15) 0.0009(12) 0.0043(12) 0.0010(11)
C23 0.0340(17) 0.0276(16) 0.0346(18) 0.0002(11) 0.0094(13) 0.0041(12)
C83 0.0242(15) 0.0311(16) 0.0205(15) 0.0056(11) 0.0047(11) 0.0018(11)
C93 0.047(2) 0.0368(18) 0.0260(16) 0.0007(13) 0.0117(13) 0.0072(12)
C39 0.0311(17) 0.0322(17) 0.0249(16) -0.0046(12) 0.0034(11) -0.0022(10)
C95 0.0404(19) 0.0300(17) 0.0255(16) -0.0044(13) 0.0086(12) 0.0018(11)
F14 0.040(7) 0.025(8) 0.039(9) -0.010(3) 0.011(4) 0.006(4)
C100 0.0411(18) 0.0271(17) 0.0259(16) 0.0067(12) 0.0024(11) -0.0012(11)
C84 0.0283(16) 0.0306(16) 0.0207(14) 0.0092(11) 0.0014(10) -0.0007(10)
F11 0.069(2) 0.102(3) 0.160(4) 0.0373(16) 0.0483(19) 0.096(2)
F31 0.093(3) 0.069(3) 0.051(2) 0.0499(17) 0.0264(16) 0.0034(15)
F25 0.0507(18) 0.125(3) 0.084(2) -0.0207(18) -0.0180(14) 0.0068(17)
C82 0.0221(15) 0.0249(15) 0.0209(14) 0.0035(10) 0.0035(11) 0.0024(10)
C45 0.0261(15) 0.0293(16) 0.0227(15) -0.0025(11) 0.0058(11) 0.0028(10)
C30 0.0287(16) 0.0276(16) 0.0282(16) -0.0022(11) 0.0063(11) 0.0042(11)
C79 0.0265(15) 0.0283(16) 0.0243(15) 0.0024(11) 0.0069(11) 0.0020(11)
C78 0.0306(16) 0.0291(16) 0.0265(16) 0.0061(11) 0.0071(11) 0.0015(11)
C50 0.0330(17) 0.0383(18) 0.0219(15) 0.0020(13) 0.0074(11) 0.0034(11)
F45 0.083(2) 0.207(5) 0.0292(14) -0.026(2) -0.0002(13) -0.0056(19)
C77 0.0275(16) 0.0348(18) 0.0372(18) 0.0060(11) 0.0098(12) 0.0035(13)
C38 0.0301(17) 0.0242(15) 0.0263(15) -0.0048(12) 0.0055(11) 0.0000(11)
C101 0.0335(17) 0.0279(17) 0.0349(17) 0.0041(13) 0.0006(11) -0.0044(12)
C99 0.0318(16) 0.0269(16) 0.0264(15) 0.0049(12) 0.0079(11) 0.0023(11)
C91 0.0298(16) 0.0257(15) 0.0244(15) 0.0025(12) 0.0053(11) 0.0040(11)
F37 0.0633(19) 0.137(3) 0.097(3) 0.0210(17) -0.0228(15) -0.065(2)
C37 0.0219(15) 0.0231(15) 0.0243(15) -0.0014(11) 0.0038(10) 0.0006(10)
C94 0.051(2) 0.0332(18) 0.0305(17) -0.0087(14) 0.0106(13) 0.0060(12)
C26 0.0284(16) 0.0434(18) 0.0251(16) -0.0018(11) 0.0029(12) 0.0038(12)
F24 0.133(3) 0.160(3) 0.0328(15) 0.087(2) -0.0158(16) -0.0207(17)
F43 0.234(5) 0.081(2) 0.066(2) 0.010(2) 0.069(3) -0.0216(16)
C24 0.0368(18) 0.0367(18) 0.0391(19) 0.0073(11) 0.0110(13) 0.0117(12)
F8 0.078(2) 0.102(3) 0.172(4) -0.0533(18) -0.045(2) 0.052(2)
F12 0.135(3) 0.101(3) 0.076(2) 0.012(2) 0.0150(18) 0.0598(17)
C32 0.0314(17) 0.039(2) 0.049(2) -0.0069(12) 0.0073(13) 0.0112(14)
C7 0.050(2) 0.042(2) 0.033(2) -0.0023(18) -0.0049(17) -0.0041(17)
F41 0.076(2) 0.086(3) 0.185(5) -0.0309(17) 0.036(2) 0.037(2)
C89 0.0368(18) 0.0312(17) 0.0343(17) -0.0017(12) 0.0106(12) 0.0076(11)
C49 0.045(2) 0.052(2) 0.0233(16) 0.0071(15) 0.0098(12) -0.0016(12)
C106 0.0318(18) 0.0382(19) 0.0365(18) 0.0020(13) 0.0087(13) 0.0141(13)
C14 0.043(2) 0.040(2) 0.039(2) 0.0003(17) -0.0023(17) -0.0015(17)
C44 0.0385(19) 0.0325(18) 0.0327(18) -0.0079(13) 0.0065(14) 0.0053(12)
C102 0.0283(16) 0.0277(17) 0.0392(18) 0.0002(11) 0.0064(11) -0.0041(12)
C29 0.0312(18) 0.060(2) 0.0376(19) -0.0092(13) -0.0001(12) -0.0016(13)
F21 0.065(7) 0.065(8) 0.047(5) 0.029(4) -0.001(3) -0.000(3)
C12 0.049(2) 0.049(2) 0.045(2) 0.0066(19) 0.0148(19) -0.0076(19)
C52 0.059(2) 0.083(3) 0.0253(18) 0.0180(17) 0.0070(14) -0.0060(14)
F19 0.044(6) 0.068(8) 0.052(6) 0.028(4) 0.008(3) -0.003(4)
C19 0.050(2) 0.035(2) 0.058(3) 0.0144(18) 0.009(2) 0.0085(19)
C18 0.037(2) 0.034(2) 0.062(3) 0.0048(16) 0.0015(19) 0.0142(19)
C43 0.056(2) 0.0407(19) 0.0282(17) -0.0113(13) 0.0078(13) -0.0066(12)
C6 0.041(2) 0.0339(19) 0.0337(19) -0.0001(16) 0.0013(16) -0.0015(15)
C25 0.0301(17) 0.048(2) 0.0355(19) 0.0052(12) 0.0075(13) 0.0109(13)
C96 0.051(2) 0.0384(19) 0.0250(16) 0.0033(13) 0.0002(12) 0.0026(12)
C33 0.0367(19) 0.039(2) 0.064(2) -0.0050(14) 0.0145(15) 0.0189(16)
B2 0.0259(17) 0.0256(17) 0.0216(16) 0.0011(11) 0.0057(11) 0.0017(10)
C66 0.039(2) 0.049(2) 0.051(3) -0.0037(19) -0.0104(19) -0.000(2)
C9 0.038(2) 0.060(3) 0.053(3) 0.001(2) 0.0053(19) -0.006(2)
C104 0.062(2) 0.062(3) 0.0273(18) -0.0047(16) 0.0074(13) -0.0115(14)
C81 0.0349(18) 0.0393(19) 0.0324(17) 0.0093(12) 0.0044(12) -0.0072(12)
C47 0.0355(18) 0.0409(19) 0.0342(18) 0.0063(13) 0.0079(12) -0.0037(12)
C1 0.052(3) 0.070(3) 0.038(2) 0.012(2) 0.017(2) 0.009(2)
C2 0.054(2) 0.034(2) 0.041(2) 0.0003(18) -0.0022(19) 0.0042(17)
C51 0.053(2) 0.060(3) 0.047(2) 0.0244(18) 0.0075(16) -0.0034(17)
C88 0.057(2) 0.0414(19) 0.0317(17) 0.0202(13) 0.0164(12) -0.0016(12)
C28 0.051(2) 0.037(2) 0.073(3) 0.0128(13) 0.0196(16) 0.0156(14)
C3 0.064(3) 0.046(3) 0.066(3) -0.014(2) -0.006(2) 0.007(2)
C105 0.0309(18) 0.049(2) 0.056(2) -0.0050(13) 0.0141(13) -0.0144(14)
C8 0.053(3) 0.042(2) 0.044(2) -0.0023(19) 0.0019(19) 0.0042(18)
C70 0.046(2) 0.042(2) 0.063(3) -0.0000(19) -0.016(2) 0.006(2)
C13 0.045(2) 0.052(3) 0.045(2) 0.0068(19) 0.0135(19) -0.0043(19)
C80 0.0279(18) 0.038(2) 0.078(3) 0.0015(12) 0.0025(14) -0.0017(15)
F9 0.051(2) 0.255(6) 0.102(3) 0.053(2) -0.0074(17) -0.001(3)
C48 0.044(2) 0.054(2) 0.0317(18) 0.0106(16) 0.0093(13) -0.0063(14)
C59 0.078(4) 0.081(4) 0.054(3) -0.024(3) 0.007(3) -0.018(3)
F42 0.247(6) 0.076(2) 0.071(2) -0.095(3) 0.033(2) -0.0071(15)
C4 0.069(3) 0.043(2) 0.044(2) -0.003(2) -0.005(2) 0.0123(19)
C58 0.088(4) 0.060(3) 0.042(3) -0.006(3) -0.001(2) -0.009(2)
C34 0.0380(19) 0.040(2) 0.056(2) 0.0022(13) 0.0150(14) 0.0221(15)
C10 0.047(2) 0.061(3) 0.044(2) 0.005(2) 0.013(2) -0.003(2)
C65 0.046(3) 0.077(3) 0.092(4) -0.003(2) 0.016(3) 0.017(3)
C35 0.0256(19) 0.084(3) 0.077(3) -0.0183(15) 0.0011(15) 0.0340(18)
C11 0.047(3) 0.075(3) 0.049(3) 0.007(2) 0.016(2) -0.001(2)
F20 0.066(7) 0.055(5) 0.105(11) 0.028(3) 0.019(4) 0.010(3)
B1 0.0266(18) 0.0272(18) 0.0243(17) -0.0006(11) 0.0045(11) 0.0021(11)
C54 0.059(3) 0.043(3) 0.080(4) 0.003(2) 0.021(3) 0.012(2)
C5 0.079(3) 0.035(2) 0.056(3) 0.009(2) 0.004(2) 0.002(2)
C97 0.079(3) 0.061(3) 0.042(2) -0.0332(17) 0.0005(17) 0.0171(15)
C20 0.057(3) 0.067(3) 0.106(5) 0.020(3) 0.036(3) 0.042(3)
C73 0.068(4) 0.065(3) 0.089(4) 0.001(3) -0.037(3) 0.013(3)
C55 0.091(4) 0.044(3) 0.076(4) -0.005(3) 0.027(3) 0.011(2)
C64 0.082(4) 0.093(4) 0.101(5) -0.005(2) 0.035(3) 0.016(3)
C62 0.073(4) 0.091(4) 0.050(3) 0.017(3) 0.010(2) -0.006(2)
C16 0.085(5) 0.057(3) 0.132(6) 0.013(3) -0.063(5) -0.018(4)
C36 0.048(2) 0.064(3) 0.086(3) 0.0039(15) 0.0196(17) 0.0514(18)
C61 0.143(7) 0.083(4) 0.044(3) -0.026(4) 0.005(3) -0.000(3)
C15 0.112(5) 0.045(3) 0.067(4) -0.021(3) -0.022(3) 0.003(2)
C57 0.086(4) 0.065(4) 0.130(6) 0.016(3) 0.059(5) 0.022(4)
C21 0.071(3) 0.034(2) 0.089(4) -0.004(2) -0.018(3) 0.013(2)
C69 0.080(4) 0.073(4) 0.092(5) -0.010(3) -0.044(4) 0.028(3)
C68 0.035(3) 0.208(10) 0.100(5) -0.032(4) -0.017(3) 0.038(6)
C17 0.107(6) 0.144(7) 0.070(4) -0.037(5) 0.030(4) -0.059(5)
C67 0.122(6) 0.111(6) 0.084(5) 0.040(5) -0.047(4) -0.052(4)
C56 0.071(4) 0.071(4) 0.100(5) 0.001(3) -0.012(3) 0.025(3)
C71 0.213(10) 0.053(4) 0.085(5) 0.055(5) -0.029(6) -0.011(3)
C60 0.119(6) 0.100(5) 0.075(4) 0.034(5) -0.037(4) -0.011(4)
C63 0.102(5) 0.098(4) 0.103(5) -0.007(3) 0.045(3) -0.006(3)
C72 0.085(5) 0.145(8) 0.186(10) -0.001(5) 0.013(6) 0.122(8)
Cl3A 0.0564(18) 0.063(2) 0.0526(17) -0.0160(13) 0.0271(13) -0.0042(12)
Cl4 0.053(3) 0.073(4) 0.089(5) -0.000(2) 0.025(3) 0.013(3)
C1B 0.056(6) 0.046(8) 0.064(7) -0.004(3) 0.032(3) -0.014(4)
Cl6 0.059(4) 0.073(5) 0.067(4) 0.001(3) 0.012(3) 0.003(3)
Cl7 0.054(3) 0.081(5) 0.066(3) -0.004(2) 0.0272(19) -0.007(2)
C1C 0.037(12) 0.059(15) 0.055(7) -0.005(6) 0.022(3) -0.003(4)
Cl3B 0.0547(15) 0.0514(16) 0.0628(16) -0.0015(10) 0.0320(11) 0.0033(11)
Cl4A 0.055(2) 0.090(5) 0.097(5) 0.004(3) 0.013(3) 0.016(3)
C53 0.060(5) 0.139(14) 0.098(9) 0.022(4) 0.047(3) 0.049(6)
F32a 0.088(5) 0.054(4) 0.061(5) 0.0134(18) 0.018(2) -0.0052(18)
F33a 0.058(4) 0.058(5) 0.034(4) 0.016(2) 0.026(2) -0.0115(19)
F31a 0.062(4) 0.086(5) 0.035(4) 0.0428(19) 0.0217(19) -0.009(2)
F15a 0.208(6) 0.063(2) 0.0302(16) -0.067(3) 0.013(2) 0.0106(15)
F13a 0.091(3) 0.0271(15) 0.136(4) 0.0044(15) 0.065(3) 0.0150(18)
F14a 0.0420(18) 0.0490(19) 0.144(4) -0.0250(15) -0.006(2) 0.029(2)
F21a 0.147(6) 0.095(4) 0.113(5) 0.087(4) -0.051(4) -0.060(4)
F19a 0.153(6) 0.122(5) 0.070(3) 0.106(5) 0.046(3) 0.047(3)
F20a 0.029(2) 0.139(7) 0.299(13) 0.016(3) 0.001(4) 0.105(8)

loop_
_atom_type_symbol
_atom_type_scat_dispersion_real
_atom_type_scat_dispersion_imag
_atom_type_scat_Cromer_Mann_a1
_atom_type_scat_Cromer_Mann_a2
_atom_type_scat_Cromer_Mann_a3
_atom_type_scat_Cromer_Mann_a4
_atom_type_scat_Cromer_Mann_b1
_atom_type_scat_Cromer_Mann_b2
_atom_type_scat_Cromer_Mann_b3
_atom_type_scat_Cromer_Mann_b4
_atom_type_scat_Cromer_Mann_c
_atom_type_scat_source
_atom_type_scat_dispersion_source
B 0.00925 0.00394 2.05450 1.33260 1.09790 0.70680 23.21850 1.02100 60.34980 0.14030 -0.19320 'International Tables Volume C Table 6.1.1.4 (pp. 500-502)' 'Brennan, Cowan, Rev. Sci. Instrum., 1992, 63, 850'
C 0.01788 0.00908 2.31000 1.02000 1.58860 0.86500 20.84390 10.20750 0.56870 51.65120 0.21560 'International Tables Volume C Table 6.1.1.4 (pp. 500-502)' 'Brennan, Cowan, Rev. Sci. Instrum., 1992, 63, 850'
Cl 0.36457 0.70364 11.46040 7.19640 6.25560 1.64550 0.01040 1.16620 18.51940 47.77840 -9.55740 'International Tables Volume C Table 6.1.1.4 (pp. 500-502)' 'Brennan, Cowan, Rev. Sci. Instrum., 1992, 63, 850'
F 0.07327 0.05351 3.53920 2.64120 1.51700 1.02430 10.28250 4.29440 0.26150 26.14760 0.27760 'International Tables Volume C Table 6.1.1.4 (pp. 500-502)' 'Brennan, Cowan, Rev. Sci. Instrum., 1992, 63, 850'
H 0.00000 0.00000 0.49300 0.32291 0.14019 0.04081 10.51090 26.12570 3.14236 57.79970 0.00304 'International Tables Volume C Table 6.1.1.4 (pp. 500-502)' 'Brennan, Cowan, Rev. Sci. Instrum., 1992, 63, 850'
P 0.29730 0.43501 6.43450 4.17910 1.78000 1.49080 1.90670 27.15700 0.52600 68.16450 1.11490 'International Tables Volume C Table 6.1.1.4 (pp. 500-502)' 'Brennan, Cowan, Rev. Sci. Instrum., 1992, 63, 850'
Rh 0.11332 3.61171 19.29570 14.35010 4.73425 1.28918 0.75154 8.21758 25.87490 98.60620 5.32800 'International Tables Volume C Table 6.1.1.4 (pp. 500-502)' 'Brennan, Cowan, Rev. Sci. Instrum., 1992, 63, 850'

loop_
_exptl_crystal_face_index_h
_exptl_crystal_face_index_k
_exptl_crystal_face_index_l
_exptl_crystal_face_perp_dist
8 -15 -2 0.0404
-3 8 13 0.0583
0 0 -14 0.0538
-6 12 -6 0.0664
-3 8 13 0.0583
-12 -5 -3 0.0478
3 12 10 0.0548
11 -8 -8 0.0519
7 6 -12 0.0443
-7 3 13 0.0606
-1 -18 0 0.0567

loop_
_geom_angle_atom_site_label_1
_geom_angle_atom_site_label_2
_geom_angle_atom_site_label_3
_geom_angle
_geom_angle_site_symmetry_1
_geom_angle_site_symmetry_3
_geom_angle_publ_flag
P2 Rh1 P1 154.50(4) . . ?
Cl1 Rh1 P1 97.65(3) . . ?
Cl1 Rh1 P2 107.31(3) . . ?
C12 Rh1 P1 83.67(13) . . ?
C12 Rh1 P2 71.28(13) . . ?
C12 Rh1 Cl1 178.33(13) . . ?
H Rh1 P1 88.9(19) . . ?
H Rh1 P2 84.7(19) . . ?
H Rh1 Cl1 93.1(19) . . ?
H Rh1 C12 85.9(19) . . ?
P3 Rh2 P4 154.61(4) . . ?
C64 Rh2 P4 69.42(14) . . ?
C64 Rh2 P3 85.58(14) . . ?
Cl3A Rh2 P4 113.92(9) . . ?
Cl3A Rh2 P3 90.76(9) . . ?
Cl3A Rh2 C64 175.07(19) . . ?
Cl7 Rh2 P4 92.69(18) . . ?
Cl7 Rh2 P3 111.40(18) . . ?
Cl7 Rh2 C64 147.0(3) . . ?
Cl7 Rh2 Cl3A 37.79(19) . . ?
Cl3B Rh2 P4 91.98(7) . . ?
Cl3B Rh2 P3 112.76(7) . . ?
Cl3B Rh2 C64 161.26(15) . . ?
Cl3B Rh2 Cl3A 22.00(9) . . ?
Cl3B Rh2 Cl7 30.73(19) . . ?
Ha Rh2 P4 88(5) . . ?
Ha Rh2 P3 84(5) . . ?
Ha Rh2 C64 81(5) . . ?
Ha Rh2 Cl3A 95(5) . . ?
Ha Rh2 Cl7 127(5) . . ?
Ha Rh2 Cl3B 97(5) . . ?
C6 P1 Rh1 109.38(13) . . ?
C2 P1 Rh1 120.32(14) . . ?
C2 P1 C6 113.00(19) . . ?
C10 P1 Rh1 100.54(15) . . ?
C10 P1 C6 105.6(2) . . ?
C10 P1 C2 106.2(2) . . ?
C14 P2 Rh1 120.39(13) . . ?
C18 P2 Rh1 117.92(14) . . ?
C18 P2 C14 113.3(2) . . ?
C13 P2 Rh1 84.72(14) . . ?
C13 P2 C14 109.2(2) . . ?
C13 P2 C18 105.4(2) . . ?
C66 P4 Rh2 117.30(16) . . ?
C70 P4 Rh2 118.79(17) . . ?
C70 P4 C66 113.0(2) . . ?
C65 P4 Rh2 88.21(18) . . ?
C65 P4 C66 106.4(3) . . ?
C65 P4 C70 109.0(2) . . ?
C1 Cl1 Rh1 111.69(16) . . ?
C58 P3 Rh2 118.02(18) . . ?
C54 P3 Rh2 115.66(18) . . ?
C54 P3 C58 112.4(3) . . ?
C62 P3 Rh2 95.99(19) . . ?
C62 P3 C58 106.5(3) . . ?
C62 P3 C54 105.6(2) . . ?
C74 C75 H75 118.78(19) . . ?
C76 C75 H75 118.8(2) . . ?
C76 C75 C74 122.4(3) . . ?
C79 C74 C75 115.3(3) . . ?
B2 C74 C75 121.7(3) . . ?
B2 C74 C79 122.8(3) . . ?
C22 C27 H27 118.8(2) . . ?
C26 C27 H27 118.8(2) . . ?
C26 C27 C22 122.3(3) . . ?
C77 C76 C75 121.0(3) . . ?
C80 C76 C75 119.0(3) . . ?
C80 C76 C77 120.0(3) . . ?
C91 C92 C93 120.7(3) . . ?
C96 C92 C93 119.7(3) . . ?
C96 C92 C91 119.6(3) . . ?
C86 C87 H87 118.80(19) . . ?
C82 C87 H87 118.80(19) . . ?
C82 C87 C86 122.4(3) . . ?
C99 C98 C103 115.4(3) . . ?
B2 C98 C103 121.8(3) . . ?
B2 C98 C99 122.6(3) . . ?
H103 C103 C98 118.74(19) . . ?
C102 C103 C98 122.5(3) . . ?
C102 C103 H103 118.7(2) . . ?
C85 C86 C87 121.0(3) . . ?
C89 C86 C87 118.5(3) . . ?
C89 C86 C85 120.5(3) . . ?
C41 C42 H42 118.9(2) . . ?
C37 C42 H42 118.89(19) . . ?
C37 C42 C41 122.2(3) . . ?
C23 C22 C27 115.5(3) . . ?
B1 C22 C27 121.9(3) . . ?
B1 C22 C23 122.5(3) . . ?
C30 C31 H31 118.6(2) . . ?
C32 C31 H31 118.6(2) . . ?
C32 C31 C30 122.8(3) . . ?
C41 C40 H40 121.1(2) . . ?
C39 C40 H40 121.1(2) . . ?
C39 C40 C41 117.9(3) . . ?
C91 C90 C95 115.8(3) . . ?
B2 C90 C95 121.5(3) . . ?
B2 C90 C91 122.4(3) . . ?
C40 C41 C42 120.7(3) . . ?
C44 C41 C42 119.6(3) . . ?
C44 C41 C40 119.7(3) . . ?
H85 C85 C86 121.0(2) . . ?
C84 C85 C86 117.9(3) . . ?
C84 C85 H85 121.03(19) . . ?
C45 C46 H46 118.8(2) . . ?
C47 C46 H46 118.8(2) . . ?
C47 C46 C45 122.4(3) . . ?
H23 C23 C22 119.0(2) . . ?
C24 C23 C22 122.0(4) . . ?
C24 C23 H23 119.0(2) . . ?
C84 C83 H83 118.74(19) . . ?
C82 C83 H83 118.74(19) . . ?
C82 C83 C84 122.5(3) . . ?
H93 C93 C92 120.9(2) . . ?
C94 C93 C92 118.2(3) . . ?
C94 C93 H93 120.9(2) . . ?
C38 C39 C40 121.3(3) . . ?
C43 C39 C40 120.0(3) . . ?
C43 C39 C38 118.7(3) . . ?
H95 C95 C90 119.0(2) . . ?
C94 C95 C90 122.0(3) . . ?
C94 C95 H95 119.0(2) . . ?
C99 C100 C101 121.1(3) . . ?
C104 C100 C101 119.4(4) . . ?
C104 C100 C99 119.3(4) . . ?
C83 C84 C85 120.8(3) . . ?
C88 C84 C85 118.7(3) . . ?
C88 C84 C83 120.5(3) . . ?
C83 C82 C87 115.4(3) . . ?
B2 C82 C87 122.9(3) . . ?
B2 C82 C83 121.4(3) . . ?
C50 C45 C46 115.7(3) . . ?
B1 C45 C46 122.8(3) . . ?
B1 C45 C50 121.1(3) . . ?
C106 C30 C31 115.9(3) . . ?
B1 C30 C31 120.6(3) . . ?
B1 C30 C106 123.4(3) . . ?
H79 C79 C74 118.66(19) . . ?
C78 C79 C74 122.7(3) . . ?
C78 C79 H79 118.7(2) . . ?
C77 C78 C79 120.7(3) . . ?
C81 C78 C79 118.1(3) . . ?
C81 C78 C77 121.2(3) . . ?
H50 C50 C45 119.0(2) . . ?
C49 C50 C45 121.9(3) . . ?
C49 C50 H50 119.0(2) . . ?
C78 C77 C76 117.9(3) . . ?
H77 C77 C76 121.1(2) . . ?
H77 C77 C78 121.1(2) . . ?
H38 C38 C39 119.0(2) . . ?
C37 C38 C39 121.9(3) . . ?
C37 C38 H38 119.03(19) . . ?
H101 C101 C100 121.2(2) . . ?
C102 C101 C100 117.5(3) . . ?
C102 C101 H101 121.2(2) . . ?
C100 C99 C98 122.3(3) . . ?
H99 C99 C98 118.8(2) . . ?
H99 C99 C100 118.8(2) . . ?
C90 C91 C92 122.0(3) . . ?
H91 C91 C92 119.0(2) . . ?
H91 C91 C90 118.98(19) . . ?
C38 C37 C42 115.9(3) . . ?
B1 C37 C42 121.9(3) . . ?
B1 C37 C38 122.0(3) . . ?
C95 C94 C93 121.2(3) . . ?
C97 C94 C93 118.9(3) . . ?
C97 C94 C95 119.9(4) . . ?
C29 C26 C27 117.9(4) . . ?
C25 C26 C27 120.8(3) . . ?
C25 C26 C29 121.3(4) . . ?
C25 C24 C23 121.4(4) . . ?
C28 C24 C23 117.7(4) . . ?
C28 C24 C25 120.9(4) . . ?
C33 C32 C31 120.7(4) . . ?
C35 C32 C31 119.5(4) . . ?
C35 C32 C33 119.8(4) . . ?
H7b C7 H7a 109.5 . . ?
H7c C7 H7a 109.5 . . ?
H7c C7 H7b 109.5 . . ?
C6 C7 H7a 109.5 . . ?
C6 C7 H7b 109.5 . . ?
C6 C7 H7c 109.5 . . ?
F36 C89 F35 104.9(3) . . ?
F34 C89 F35 107.3(3) . . ?
F34 C89 F36 106.2(3) . . ?
C86 C89 F35 112.1(3) . . ?
C86 C89 F36 112.1(3) . . ?
C86 C89 F34 113.6(3) . . ?
C52 C49 C50 120.0(4) . . ?
C48 C49 C50 121.0(3) . . ?
C48 C49 C52 119.0(4) . . ?
H106 C106 C30 119.2(2) . . ?
C34 C106 C30 121.6(4) . . ?
C34 C106 H106 119.2(2) . . ?
C16 C14 P2 114.2(4) . . ?
C15 C14 P2 108.4(3) . . ?
C15 C14 C16 110.5(5) . . ?
C17 C14 P2 107.8(4) . . ?
C17 C14 C16 112.1(6) . . ?
C17 C14 C15 103.2(5) . . ?
F13 C44 F15 100.6(16) . . ?
C41 C44 F15 116.4(9) . . ?
C41 C44 F13 117.1(10) . . ?
F14 C44 F15 100.4(15) . . ?
F14 C44 F13 108.2(16) . . ?
F14 C44 C41 112.3(9) . . ?
F15a C44 F15 48.3(12) . . ?
F15a C44 F13 128.8(10) . . ?
F15a C44 C41 113.6(3) . . ?
F15a C44 F14 56.1(11) . . ?
F13a C44 F15 59.7(13) . . ?
F13a C44 F13 48.2(13) . . ?
F13a C44 C41 111.9(3) . . ?
F13a C44 F14 135.8(9) . . ?
F13a C44 F15a 105.7(4) . . ?
F14a C44 F15 130.8(9) . . ?
F14a C44 F13 57.9(14) . . ?
F14a C44 C41 112.6(3) . . ?
F14a C44 F14 56.6(11) . . ?
F14a C44 F15a 108.0(4) . . ?
F14a C44 F13a 104.5(4) . . ?
C101 C102 C103 121.0(3) . . ?
C105 C102 C103 119.0(3) . . ?
C105 C102 C101 120.0(3) . . ?
F5 C29 F4 105.9(4) . . ?
F6 C29 F4 105.6(4) . . ?
F6 C29 F5 107.6(4) . . ?
C26 C29 F4 112.1(3) . . ?
C26 C29 F5 112.9(4) . . ?
C26 C29 F6 112.3(3) . . ?
H12 C12 Rh1 107.37(14) . . ?
C13 C12 Rh1 102.8(3) . . ?
C13 C12 H12 107.4(2) . . ?
C11 C12 Rh1 114.3(3) . . ?
C11 C12 H12 107.4(3) . . ?
C11 C12 C13 117.1(4) . . ?
F23 C52 F22 100.9(4) . . ?
F24 C52 F22 111.8(5) . . ?
F24 C52 F23 103.2(5) . . ?
C49 C52 F22 112.9(4) . . ?
C49 C52 F23 111.3(4) . . ?
C49 C52 F24 115.3(4) . . ?
H19b C19 H19a 109.5 . . ?
H19c C19 H19a 109.5 . . ?
H19c C19 H19b 109.5 . . ?
C18 C19 H19a 109.5 . . ?
C18 C19 H19b 109.5 . . ?
C18 C19 H19c 109.5 . . ?
C19 C18 P2 114.8(3) . . ?
C20 C18 P2 110.1(3) . . ?
C20 C18 C19 108.4(4) . . ?
C21 C18 P2 106.2(3) . . ?
C21 C18 C19 110.0(4) . . ?
C21 C18 C20 107.0(5) . . ?
F18 C43 F16 106.6(4) . . ?
F17 C43 F16 106.3(3) . . ?
F17 C43 F18 106.1(4) . . ?
C39 C43 F16 112.4(3) . . ?
C39 C43 F18 112.0(3) . . ?
C39 C43 F17 113.0(3) . . ?
C7 C6 P1 113.9(3) . . ?
C9 C6 P1 110.7(3) . . ?
C9 C6 C7 108.5(3) . . ?
C8 C6 P1 104.5(3) . . ?
C8 C6 C7 110.7(3) . . ?
C8 C6 C9 108.4(4) . . ?
C24 C25 C26 117.7(3) . . ?
H25 C25 C26 121.1(2) . . ?
H25 C25 C24 121.1(2) . . ?
C92 C96 F38 114.5(3) . . ?
F39 C96 F38 105.6(4) . . ?
F39 C96 C92 113.8(4) . . ?
F37 C96 F38 103.5(4) . . ?
F37 C96 C92 113.0(3) . . ?
F37 C96 F39 105.5(4) . . ?
H33 C33 C32 121.1(2) . . ?
C34 C33 C32 117.7(4) . . ?
C34 C33 H33 121.1(2) . . ?
C98 B2 C74 112.4(3) . . ?
C90 B2 C74 103.7(3) . . ?
C90 B2 C98 111.6(3) . . ?
C82 B2 C74 112.6(3) . . ?
C82 B2 C98 104.6(3) . . ?
C82 B2 C90 112.3(3) . . ?
C69 C66 P4 107.1(3) . . ?
C68 C66 P4 110.1(4) . . ?
C68 C66 C69 107.7(6) . . ?
C67 C66 P4 114.1(4) . . ?
C67 C66 C69 108.6(6) . . ?
C67 C66 C68 109.0(6) . . ?
H9a C9 C6 109.5 . . ?
H9b C9 C6 109.5 . . ?
H9b C9 H9a 109.5 . . ?
H9c C9 C6 109.5 . . ?
H9c C9 H9a 109.5 . . ?
H9c C9 H9b 109.5 . . ?
C100 C104 F44 115.3(4) . . ?
F45 C104 F44 110.3(4) . . ?
F45 C104 C100 113.7(4) . . ?
F43 C104 F44 106.9(5) . . ?
F43 C104 C100 110.1(4) . . ?
F43 C104 F45 99.1(5) . . ?
F30 C81 F28 105.5(3) . . ?
F29 C81 F28 106.2(3) . . ?
F29 C81 F30 107.7(3) . . ?
C78 C81 F28 111.7(3) . . ?
C78 C81 F30 112.6(3) . . ?
C78 C81 F29 112.6(3) . . ?
C51 C47 C46 120.2(4) . . ?
C48 C47 C46 120.9(4) . . ?
C48 C47 C51 118.9(4) . . ?
Cl2 C1 Cl1 111.2(3) . . ?
H1a C1 Cl1 109.40(17) . . ?
H1a C1 Cl2 109.40(16) . . ?
H1b C1 Cl1 109.40(16) . . ?
H1b C1 Cl2 109.40(16) . . ?
H1b C1 H1a 108.0 . . ?
C3 C2 P1 107.3(3) . . ?
C4 C2 P1 113.6(3) . . ?
C4 C2 C3 109.1(4) . . ?
C5 C2 P1 110.1(3) . . ?
C5 C2 C3 106.4(4) . . ?
C5 C2 C4 110.1(4) . . ?
F19 C51 F21 104.9(11) . . ?
C47 C51 F21 115.5(7) . . ?
C47 C51 F19 113.8(7) . . ?
F20 C51 F21 107.8(13) . . ?
F20 C51 F19 103.0(12) . . ?
F20 C51 C47 110.9(8) . . ?
F21a C51 F21 129.8(8) . . ?
F21a C51 F19 59.4(8) . . ?
F21a C51 C47 114.2(4) . . ?
F21a C51 F20 46.0(9) . . ?
F19a C51 F21 49.8(9) . . ?
F19a C51 F19 132.7(7) . . ?
F19a C51 C47 113.3(4) . . ?
F19a C51 F20 62.3(11) . . ?
F19a C51 F21a 103.2(6) . . ?
F20a C51 F21 57.6(9) . . ?
F20a C51 F19 53.0(8) . . ?
F20a C51 C47 112.3(5) . . ?
F20a C51 F20 136.3(8) . . ?
F20a C51 F21a 108.2(7) . . ?
F20a C51 F19a 104.9(7) . . ?
F33 C88 F32 103.6(4) . . ?
C84 C88 F32 109.7(4) . . ?
C84 C88 F33 116.4(4) . . ?
F31 C88 F32 99.4(4) . . ?
F31 C88 F33 111.6(4) . . ?
F31 C88 C84 114.2(3) . . ?
F32a C88 F32 30.1(7) . . ?
F32a C88 F33 117.9(8) . . ?
F32a C88 C84 118.1(8) . . ?
F32a C88 F31 69.5(8) . . ?
F33a C88 F32 90.3(8) . . ?
F33a C88 F33 20.0(7) . . ?
F33a C88 C84 108.5(7) . . ?
F33a C88 F31 129.5(8) . . ?
F33a C88 F32a 112.1(10) . . ?
F31a C88 F32 137.8(6) . . ?
F31a C88 F33 77.9(6) . . ?
F31a C88 C84 106.7(5) . . ?
F31a C88 F31 45.1(6) . . ?
F31a C88 F32a 111.5(9) . . ?
F31a C88 F33a 97.9(9) . . ?
F2 C28 F1 106.6(4) . . ?
F3 C28 F1 104.7(4) . . ?
F3 C28 F2 107.6(4) . . ?
C24 C28 F1 112.3(4) . . ?
C24 C28 F2 113.6(4) . . ?
C24 C28 F3 111.4(4) . . ?
H3a C3 C2 109.5 . . ?
H3b C3 C2 109.5 . . ?
H3b C3 H3a 109.5 . . ?
H3c C3 C2 109.5 . . ?
H3c C3 H3a 109.5 . . ?
H3c C3 H3b 109.5 . . ?
F47 C105 F46 103.8(4) . . ?
F48 C105 F46 106.8(4) . . ?
F48 C105 F47 108.3(4) . . ?
C102 C105 F46 111.6(3) . . ?
C102 C105 F47 112.1(4) . . ?
C102 C105 F48 113.6(4) . . ?
H8a C8 C6 109.5 . . ?
H8b C8 C6 109.5 . . ?
H8b C8 H8a 109.5 . . ?
H8c C8 C6 109.5 . . ?
H8c C8 H8a 109.5 . . ?
H8c C8 H8b 109.5 . . ?
C73 C70 P4 107.7(3) . . ?
C71 C70 P4 114.0(4) . . ?
C71 C70 C73 111.1(6) . . ?
C72 C70 P4 108.8(4) . . ?
C72 C70 C73 104.9(6) . . ?
C72 C70 C71 109.9(7) . . ?
C12 C13 P2 97.0(3) . . ?
H13a C13 P2 112.36(15) . . ?
H13a C13 C12 112.4(3) . . ?
H13b C13 P2 112.36(15) . . ?
H13b C13 C12 112.4(2) . . ?
H13b C13 H13a 109.9 . . ?
C76 C80 F26 112.8(3) . . ?
F27 C80 F26 106.7(4) . . ?
F27 C80 C76 113.9(4) . . ?
F25 C80 F26 103.5(4) . . ?
F25 C80 C76 111.8(4) . . ?
F25 C80 F27 107.5(4) . . ?
C47 C48 C49 118.0(4) . . ?
H48 C48 C49 121.0(2) . . ?
H48 C48 C47 121.0(2) . . ?
H59b C59 H59a 109.5 . . ?
H59c C59 H59a 109.5 . . ?
H59c C59 H59b 109.5 . . ?
C58 C59 H59a 109.5 . . ?
C58 C59 H59b 109.5 . . ?
C58 C59 H59c 109.5 . . ?
H4a C4 C2 109.5 . . ?
H4b C4 C2 109.5 . . ?
H4b C4 H4a 109.5 . . ?
H4c C4 C2 109.5 . . ?
H4c C4 H4a 109.5 . . ?
H4c C4 H4b 109.5 . . ?
C59 C58 P3 113.0(4) . . ?
C61 C58 P3 110.7(4) . . ?
C61 C58 C59 110.9(5) . . ?
C60 C58 P3 106.2(4) . . ?
C60 C58 C59 108.4(6) . . ?
C60 C58 C61 107.3(6) . . ?
C33 C34 C106 121.3(4) . . ?
C36 C34 C106 118.5(4) . . ?
C36 C34 C33 120.2(4) . . ?
H10a C10 P1 109.79(16) . . ?
H10b C10 P1 109.79(16) . . ?
H10b C10 H10a 108.2 . . ?
C11 C10 P1 109.4(3) . . ?
C11 C10 H10a 109.8(3) . . ?
C11 C10 H10b 109.8(3) . . ?
C64 C65 P4 94.7(3) . . ?
H65a C65 P4 112.8(2) . . ?
H65a C65 C64 112.8(4) . . ?
H65b C65 P4 112.80(19) . . ?
H65b C65 C64 112.8(3) . . ?
H65b C65 H65a 110.3 . . ?
F8 C35 F7 103.1(5) . . ?
C32 C35 F7 113.4(4) . . ?
C32 C35 F8 113.5(4) . . ?
F9 C35 F7 102.7(5) . . ?
F9 C35 F8 110.8(5) . . ?
F9 C35 C32 112.5(5) . . ?
C10 C11 C12 108.0(4) . . ?
H11a C11 C12 110.1(3) . . ?
H11a C11 C10 110.1(3) . . ?
H11b C11 C12 110.1(3) . . ?
H11b C11 C10 110.1(3) . . ?
H11b C11 H11a 108.4 . . ?
C45 B1 C22 111.8(3) . . ?
C30 B1 C22 112.7(3) . . ?
C30 B1 C45 103.3(3) . . ?
C37 B1 C22 105.4(3) . . ?
C37 B1 C45 112.5(3) . . ?
C37 B1 C30 111.4(3) . . ?
C55 C54 P3 113.8(4) . . ?
C57 C54 P3 110.5(4) . . ?
C57 C54 C55 108.2(5) . . ?
C56 C54 P3 104.6(4) . . ?
C56 C54 C55 110.1(5) . . ?
C56 C54 C57 109.6(6) . . ?
H5a C5 C2 109.5 . . ?
H5b C5 C2 109.5 . . ?
H5b C5 H5a 109.5 . . ?
H5c C5 C2 109.5 . . ?
H5c C5 H5a 109.5 . . ?
H5c C5 H5b 109.5 . . ?
C94 C97 F40 112.0(4) . . ?
F41 C97 F40 105.7(4) . . ?
F41 C97 C94 112.5(5) . . ?
F42 C97 F40 102.7(5) . . ?
F42 C97 C94 113.0(4) . . ?
F42 C97 F41 110.3(5) . . ?
H20a C20 C18 109.5 . . ?
H20b C20 C18 109.5 . . ?
H20b C20 H20a 109.5 . . ?
H20c C20 C18 109.5 . . ?
H20c C20 H20a 109.5 . . ?
H20c C20 H20b 109.5 . . ?
H73a C73 C70 109.5 . . ?
H73b C73 C70 109.5 . . ?
H73b C73 H73a 109.5 . . ?
H73c C73 C70 109.5 . . ?
H73c C73 H73a 109.5 . . ?
H73c C73 H73b 109.5 . . ?
H55a C55 C54 109.5 . . ?
H55b C55 C54 109.5 . . ?
H55b C55 H55a 109.5 . . ?
H55c C55 C54 109.5 . . ?
H55c C55 H55a 109.5 . . ?
H55c C55 H55b 109.5 . . ?
C65 C64 Rh2 104.5(4) . . ?
C63 C64 Rh2 115.7(5) . . ?
C63 C64 C65 117.9(5) . . ?
H64 C64 Rh2 105.9(2) . . ?
H64 C64 C65 105.9(4) . . ?
H64 C64 C63 105.9(4) . . ?
C63 C62 P3 119.0(5) . . ?
H62a C62 P3 107.56(19) . . ?
H62a C62 C63 107.6(3) . . ?
H62b C62 P3 107.56(18) . . ?
H62b C62 C63 107.6(4) . . ?
H62b C62 H62a 107.0 . . ?
H16a C16 C14 109.5 . . ?
H16b C16 C14 109.5 . . ?
H16b C16 H16a 109.5 . . ?
H16c C16 C14 109.5 . . ?
H16c C16 H16a 109.5 . . ?
H16c C16 H16b 109.5 . . ?
F11 C36 F10 107.8(5) . . ?
F12 C36 F10 104.9(4) . . ?
F12 C36 F11 106.4(5) . . ?
C34 C36 F10 113.0(4) . . ?
C34 C36 F11 112.5(4) . . ?
C34 C36 F12 111.8(5) . . ?
H61a C61 C58 109.5 . . ?
H61b C61 C58 109.5 . . ?
H61b C61 H61a 109.5 . . ?
H61c C61 C58 109.5 . . ?
H61c C61 H61a 109.5 . . ?
H61c C61 H61b 109.5 . . ?
H15a C15 C14 109.5 . . ?
H15b C15 C14 109.5 . . ?
H15b C15 H15a 109.5 . . ?
H15c C15 C14 109.5 . . ?
H15c C15 H15a 109.5 . . ?
H15c C15 H15b 109.5 . . ?
H57a C57 C54 109.5 . . ?
H57b C57 C54 109.5 . . ?
H57b C57 H57a 109.5 . . ?
H57c C57 C54 109.5 . . ?
H57c C57 H57a 109.5 . . ?
H57c C57 H57b 109.5 . . ?
H21a C21 C18 109.5 . . ?
H21b C21 C18 109.5 . . ?
H21b C21 H21a 109.5 . . ?
H21c C21 C18 109.5 . . ?
H21c C21 H21a 109.5 . . ?
H21c C21 H21b 109.5 . . ?
H69a C69 C66 109.5 . . ?
H69b C69 C66 109.5 . . ?
H69b C69 H69a 109.5 . . ?
H69c C69 C66 109.5 . . ?
H69c C69 H69a 109.5 . . ?
H69c C69 H69b 109.5 . . ?
H68a C68 C66 109.5 . . ?
H68b C68 C66 109.5 . . ?
H68b C68 H68a 109.5 . . ?
H68c C68 C66 109.5 . . ?
H68c C68 H68a 109.5 . . ?
H68c C68 H68b 109.5 . . ?
H17a C17 C14 109.5 . . ?
H17b C17 C14 109.5 . . ?
H17b C17 H17a 109.5 . . ?
H17c C17 C14 109.5 . . ?
H17c C17 H17a 109.5 . . ?
H17c C17 H17b 109.5 . . ?
H67a C67 C66 109.5 . . ?
H67b C67 C66 109.5 . . ?
H67b C67 H67a 109.5 . . ?
H67c C67 C66 109.5 . . ?
H67c C67 H67a 109.5 . . ?
H67c C67 H67b 109.5 . . ?
H56a C56 C54 109.5 . . ?
H56b C56 C54 109.5 . . ?
H56b C56 H56a 109.5 . . ?
H56c C56 C54 109.5 . . ?
H56c C56 H56a 109.5 . . ?
H56c C56 H56b 109.5 . . ?
H71a C71 C70 109.5 . . ?
H71b C71 C70 109.5 . . ?
H71b C71 H71a 109.5 . . ?
H71c C71 C70 109.5 . . ?
H71c C71 H71a 109.5 . . ?
H71c C71 H71b 109.5 . . ?
H60a C60 C58 109.5 . . ?
H60b C60 C58 109.5 . . ?
H60b C60 H60a 109.5 . . ?
H60c C60 C58 109.5 . . ?
H60c C60 H60a 109.5 . . ?
H60c C60 H60b 109.5 . . ?
C62 C63 C64 104.3(5) . . ?
H63a C63 C64 110.9(4) . . ?
H63a C63 C62 110.9(4) . . ?
H63b C63 C64 110.9(4) . . ?
H63b C63 C62 110.9(4) . . ?
H63b C63 H63a 108.9 . . ?
H72a C72 C70 109.5 . . ?
H72b C72 C70 109.5 . . ?
H72b C72 H72a 109.5 . . ?
H72c C72 C70 109.5 . . ?
H72c C72 H72a 109.5 . . ?
H72c C72 H72b 109.5 . . ?
C1B Cl3A Rh2 130.7(8) . . ?
Cl4 C1B Cl3A 118.6(13) . . ?
H1Ba C1B Cl3A 107.7(8) . . ?
H1Ba C1B Cl4 107.7(7) . . ?
H1Bb C1B Cl3A 107.7(8) . . ?
H1Bb C1B Cl4 107.7(9) . . ?
H1Bb C1B H1Ba 107.1 . . ?
C1C Cl7 Rh2 110.1(12) . . ?
Cl7 C1C Cl6 111(2) . . ?
H1Ca C1C Cl6 109.4(15) . . ?
H1Ca C1C Cl7 109.4(15) . . ?
H1Cb C1C Cl6 109.4(13) . . ?
H1Cb C1C Cl7 109.4(12) . . ?
H1Cb C1C H1Ca 108.0 . . ?
C53 Cl3B Rh2 123.4(6) . . ?
Cl4A C53 Cl3B 123.8(9) . . ?
H53a C53 Cl3B 106.4(9) . . ?
H53a C53 Cl4A 106.4(8) . . ?
H53b C53 Cl3B 106.4(9) . . ?
H53b C53 Cl4A 106.4(7) . . ?
H53b C53 H53a 106.45254288(3) . . ?

loop_
_geom_bond_atom_site_label_1
_geom_bond_atom_site_label_2
_geom_bond_distance
_geom_bond_site_symmetry_2
_geom_bond_publ_flag
Rh1 P1 2.3032(9) . ?
Rh1 P2 2.3370(9) . ?
Rh1 Cl1 2.5693(10) . ?
Rh1 C12 2.043(4) . ?
Rh1 H 1.55(5) . ?
Rh2 P4 2.3237(11) . ?
Rh2 P3 2.3194(12) . ?
Rh2 C64 2.087(7) . ?
Rh2 Cl3A 2.598(3) . ?
Rh2 Cl7 2.663(7) . ?
Rh2 Cl3B 2.624(2) . ?
Rh2 Ha 1.47(13) . ?
P1 C6 1.880(4) . ?
P1 C2 1.864(4) . ?
P1 C10 1.862(5) . ?
P2 C14 1.876(4) . ?
P2 C18 1.873(4) . ?
P2 C13 1.844(4) . ?
P4 C66 1.866(4) . ?
P4 C70 1.869(5) . ?
P4 C65 1.837(6) . ?
Cl1 C1 1.785(5) . ?
P3 C58 1.870(5) . ?
P3 C54 1.873(5) . ?
P3 C62 1.840(6) . ?
Cl2 C1 1.754(5) . ?
F35 C89 1.343(5) . ?
F36 C89 1.344(5) . ?
F34 C89 1.323(5) . ?
F46 C105 1.343(5) . ?
F4 C29 1.323(5) . ?
F28 C81 1.336(5) . ?
F30 C81 1.327(5) . ?
F5 C29 1.327(5) . ?
F29 C81 1.330(4) . ?
F16 C43 1.331(5) . ?
F18 C43 1.333(5) . ?
F1 C28 1.323(6) . ?
F32 C88 1.408(6) . ?
F26 C80 1.323(5) . ?
F17 C43 1.322(5) . ?
F47 C105 1.343(6) . ?
F2 C28 1.317(6) . ?
F38 C96 1.304(5) . ?
F22 C52 1.303(6) . ?
F6 C29 1.328(5) . ?
F33 C88 1.301(7) . ?
F7 C35 1.328(6) . ?
C75 H75 0.9500 . ?
C75 C74 1.397(5) . ?
C75 C76 1.393(5) . ?
F15 C44 1.272(19) . ?
F13 C44 1.320(19) . ?
F48 C105 1.309(5) . ?
C74 C79 1.400(5) . ?
C74 B2 1.636(5) . ?
C27 H27 0.9500 . ?
C27 C22 1.404(5) . ?
C27 C26 1.392(5) . ?
C76 C77 1.386(5) . ?
C76 C80 1.496(5) . ?
F40 C97 1.351(6) . ?
C92 C93 1.378(5) . ?
C92 C91 1.403(5) . ?
C92 C96 1.497(5) . ?
F3 C28 1.331(6) . ?
F39 C96 1.318(5) . ?
C87 H87 0.9500 . ?
C87 C86 1.394(5) . ?
C87 C82 1.399(4) . ?
F44 C104 1.257(6) . ?
F10 C36 1.312(6) . ?
C98 C103 1.403(5) . ?
C98 C99 1.393(5) . ?
C98 B2 1.642(5) . ?
F27 C80 1.313(5) . ?
C103 H103 0.9500 . ?
C103 C102 1.386(5) . ?
C86 C85 1.380(5) . ?
C86 C89 1.496(5) . ?
F23 C52 1.352(7) . ?
C42 H42 0.9500 . ?
C42 C41 1.388(5) . ?
C42 C37 1.401(5) . ?
C22 C23 1.398(5) . ?
C22 B1 1.633(5) . ?
C31 H31 0.9500 . ?
C31 C30 1.391(5) . ?
C31 C32 1.386(5) . ?
C40 H40 0.9500 . ?
C40 C41 1.397(5) . ?
C40 C39 1.376(5) . ?
C90 C95 1.398(5) . ?
C90 C91 1.396(5) . ?
C90 B2 1.646(5) . ?
C41 C44 1.500(5) . ?
C85 H85 0.9500 . ?
C85 C84 1.399(5) . ?
C46 H46 0.9500 . ?
C46 C45 1.403(5) . ?
C46 C47 1.382(5) . ?
C23 H23 0.9500 . ?
C23 C24 1.387(5) . ?
C83 H83 0.9500 . ?
C83 C84 1.382(5) . ?
C83 C82 1.409(4) . ?
C93 H93 0.9500 . ?
C93 C94 1.377(6) . ?
C39 C38 1.391(5) . ?
C39 C43 1.503(5) . ?
C95 H95 0.9500 . ?
C95 C94 1.391(5) . ?
F14 C44 1.305(18) . ?
C100 C101 1.385(5) . ?
C100 C99 1.394(5) . ?
C100 C104 1.488(5) . ?
C84 C88 1.499(5) . ?
F11 C36 1.308(6) . ?
F31 C88 1.323(5) . ?
F25 C80 1.345(6) . ?
C82 B2 1.629(5) . ?
C45 C50 1.405(5) . ?
C45 B1 1.635(5) . ?
C30 C106 1.403(5) . ?
C30 B1 1.643(5) . ?
C79 H79 0.9500 . ?
C79 C78 1.391(5) . ?
C78 C77 1.386(5) . ?
C78 C81 1.503(5) . ?
C50 H50 0.9500 . ?
C50 C49 1.391(5) . ?
F45 C104 1.302(6) . ?
C77 H77 0.9500 . ?
C38 H38 0.9500 . ?
C38 C37 1.400(5) . ?
C101 H101 0.9500 . ?
C101 C102 1.388(5) . ?
C99 H99 0.9500 . ?
C91 H91 0.9500 . ?
F37 C96 1.312(6) . ?
C37 B1 1.640(5) . ?
C94 C97 1.499(6) . ?
C26 C29 1.497(5) . ?
C26 C25 1.382(6) . ?
F24 C52 1.277(6) . ?
F43 C104 1.337(6) . ?
C24 C25 1.385(6) . ?
C24 C28 1.503(6) . ?
F8 C35 1.304(7) . ?
F12 C36 1.317(8) . ?
C32 C33 1.390(6) . ?
C32 C35 1.491(6) . ?
C7 H7a 0.9800 . ?
C7 H7b 0.9800 . ?
C7 H7c 0.9800 . ?
C7 C6 1.528(5) . ?
F41 C97 1.300(8) . ?
C49 C52 1.498(6) . ?
C49 C48 1.386(6) . ?
C106 H106 0.9500 . ?
C106 C34 1.394(6) . ?
C14 C16 1.494(7) . ?
C14 C15 1.497(7) . ?
C14 C17 1.554(8) . ?
C44 F15a 1.305(5) . ?
C44 F13a 1.324(5) . ?
C44 F14a 1.293(5) . ?
C102 C105 1.503(5) . ?
F21 C51 1.274(14) . ?
C12 H12 1.0000 . ?
C12 C13 1.571(6) . ?
C12 C11 1.503(7) . ?
F19 C51 1.270(13) . ?
C19 H19a 0.9800 . ?
C19 H19b 0.9800 . ?
C19 H19c 0.9800 . ?
C19 C18 1.517(6) . ?
C18 C20 1.543(8) . ?
C18 C21 1.528(7) . ?
C6 C9 1.532(6) . ?
C6 C8 1.528(6) . ?
C25 H25 0.9500 . ?
C33 H33 0.9500 . ?
C33 C34 1.384(6) . ?
C66 C69 1.521(7) . ?
C66 C68 1.501(8) . ?
C66 C67 1.505(8) . ?
C9 H9a 0.9800 . ?
C9 H9b 0.9800 . ?
C9 H9c 0.9800 . ?
C47 C51 1.496(6) . ?
C47 C48 1.391(6) . ?
C1 H1a 0.9900 . ?
C1 H1b 0.9900 . ?
C2 C3 1.553(7) . ?
C2 C4 1.527(6) . ?
C2 C5 1.536(7) . ?
C51 F20 1.246(17) . ?
C51 F21a 1.318(7) . ?
C51 F19a 1.311(7) . ?
C51 F20a 1.276(8) . ?
C88 F32a 1.200(13) . ?
C88 F33a 1.365(15) . ?
C88 F31a 1.398(11) . ?
C3 H3a 0.9800 . ?
C3 H3b 0.9800 . ?
C3 H3c 0.9800 . ?
C8 H8a 0.9800 . ?
C8 H8b 0.9800 . ?
C8 H8c 0.9800 . ?
C70 C73 1.508(7) . ?
C70 C71 1.496(9) . ?
C70 C72 1.543(10) . ?
C13 H13a 0.9900 . ?
C13 H13b 0.9900 . ?
F9 C35 1.294(8) . ?
C48 H48 0.9500 . ?
C59 H59a 0.9800 . ?
C59 H59b 0.9800 . ?
C59 H59c 0.9800 . ?
C59 C58 1.526(8) . ?
F42 C97 1.305(7) . ?
C4 H4a 0.9800 . ?
C4 H4b 0.9800 . ?
C4 H4c 0.9800 . ?
C58 C61 1.517(9) . ?
C58 C60 1.566(9) . ?
C34 C36 1.504(6) . ?
C10 H10a 0.9900 . ?
C10 H10b 0.9900 . ?
C10 C11 1.502(7) . ?
C65 C64 1.5803(19) . ?
C65 H65a 0.9900 . ?
C65 H65b 0.9900 . ?
C11 H11a 0.9900 . ?
C11 H11b 0.9900 . ?
C54 C55 1.528(7) . ?
C54 C57 1.536(8) . ?
C54 C56 1.517(9) . ?
C5 H5a 0.9800 . ?
C5 H5b 0.9800 . ?
C5 H5c 0.9800 . ?
C20 H20a 0.9800 . ?
C20 H20b 0.9800 . ?
C20 H20c 0.9800 . ?
C73 H73a 0.9800 . ?
C73 H73b 0.9800 . ?
C73 H73c 0.9800 . ?
C55 H55a 0.9800 . ?
C55 H55b 0.9800 . ?
C55 H55c 0.9800 . ?
C64 C63 1.4944(19) . ?
C64 H64 1.0000 . ?
C62 C63 1.5059(19) . ?
C62 H62a 0.9900 . ?
C62 H62b 0.9900 . ?
C16 H16a 0.9800 . ?
C16 H16b 0.9800 . ?
C16 H16c 0.9800 . ?
C61 H61a 0.9800 . ?
C61 H61b 0.9800 . ?
C61 H61c 0.9800 . ?
C15 H15a 0.9800 . ?
C15 H15b 0.9800 . ?
C15 H15c 0.9800 . ?
C57 H57a 0.9800 . ?
C57 H57b 0.9800 . ?
C57 H57c 0.9800 . ?
C21 H21a 0.9800 . ?
C21 H21b 0.9800 . ?
C21 H21c 0.9800 . ?
C69 H69a 0.9800 . ?
C69 H69b 0.9800 . ?
C69 H69c 0.9800 . ?
C68 H68a 0.9800 . ?
C68 H68b 0.9800 . ?
C68 H68c 0.9800 . ?
C17 H17a 0.9800 . ?
C17 H17b 0.9800 . ?
C17 H17c 0.9800 . ?
C67 H67a 0.9800 . ?
C67 H67b 0.9800 . ?
C67 H67c 0.9800 . ?
C56 H56a 0.9800 . ?
C56 H56b 0.9800 . ?
C56 H56c 0.9800 . ?
C71 H71a 0.9800 . ?
C71 H71b 0.9800 . ?
C71 H71c 0.9800 . ?
C60 H60a 0.9800 . ?
C60 H60b 0.9800 . ?
C60 H60c 0.9800 . ?
C63 H63a 0.9900 . ?
C63 H63b 0.9900 . ?
C72 H72a 0.9800 . ?
C72 H72b 0.9800 . ?
C72 H72c 0.9800 . ?
Cl3A C1B 1.549(19) . ?
Cl4 C1B 1.67(2) . ?
C1B H1Ba 0.9900 . ?
C1B H1Bb 0.9900 . ?
Cl6 C1C 1.76(4) . ?
Cl7 C1C 1.75(4) . ?
C1C H1Ca 0.9900 . ?
C1C H1Cb 0.9900 . ?
Cl3B C53 1.444(14) . ?
Cl4A C53 1.790(18) . ?
C53 H53a 0.9900 . ?
C53 H53b 0.9900 . ?

loop_
_geom_torsion_atom_site_label_1
_geom_torsion_atom_site_label_2
_geom_torsion_atom_site_label_3
_geom_torsion_atom_site_label_4
_geom_torsion
_geom_torsion_site_symmetry_1
_geom_torsion_site_symmetry_2
_geom_torsion_site_symmetry_3
_geom_torsion_site_symmetry_4
_geom_torsion_publ_flag
Rh1 P1 C6 C7 -151.7(2) . . . . ?
Rh1 P1 C6 C9 85.6(2) . . . . ?
Rh1 P1 C6 C8 -30.8(2) . . . . ?
Rh1 P1 C2 C3 62.9(3) . . . . ?
Rh1 P1 C2 C4 -176.5(3) . . . . ?
Rh1 P1 C2 C5 -52.6(2) . . . . ?
Rh1 P1 C10 C11 -22.6(3) . . . . ?
Rh1 P2 C14 C16 -166.2(5) . . . . ?
Rh1 P2 C14 C15 -42.5(3) . . . . ?
Rh1 P2 C14 C17 68.6(4) . . . . ?
Rh1 P2 C18 C19 146.1(3) . . . . ?
Rh1 P2 C18 C20 -91.2(3) . . . . ?
Rh1 P2 C18 C21 24.3(3) . . . . ?
Rh1 P2 C13 C12 -15.8(2) . . . . ?
Rh1 Cl1 C1 Cl2 -53.03(11) . . . . ?
Rh1 C12 C13 P2 18.5(2) . . . . ?
Rh1 C12 C11 C10 -55.2(3) . . . . ?
Rh2 P4 C66 C69 -36.1(4) . . . . ?
Rh2 P4 C66 C68 80.7(5) . . . . ?
Rh2 P4 C66 C67 -156.4(5) . . . . ?
Rh2 P4 C70 C73 37.5(4) . . . . ?
Rh2 P4 C70 C71 161.2(6) . . . . ?
Rh2 P4 C70 C72 -75.8(5) . . . . ?
Rh2 P4 C65 C64 13.8(4) . . . . ?
Rh2 P3 C58 C59 -175.1(4) . . . . ?
Rh2 P3 C58 C61 59.8(4) . . . . ?
Rh2 P3 C58 C60 -56.4(4) . . . . ?
Rh2 P3 C54 C55 150.0(4) . . . . ?
Rh2 P3 C54 C57 -87.9(4) . . . . ?
Rh2 P3 C54 C56 29.9(3) . . . . ?
Rh2 P3 C62 C63 21.1(4) . . . . ?
Rh2 C64 C65 P4 -15.9(3) . . . . ?
Rh2 C64 C63 C62 47.7(5) . . . . ?
Rh2 Cl3A C1B Cl4 8.0(5) . . . . ?
Rh2 Cl7 C1C Cl6 61.5(8) . . . . ?
Rh2 Cl3B C53 Cl4A -9.2(5) . . . . ?
P1 C10 C11 C12 47.8(4) . . . . ?
P2 C13 C12 C11 144.7(3) . . . . ?
P4 C65 C64 C63 -146.1(5) . . . . ?
P3 C62 C63 C64 -44.0(5) . . . . ?
F35 C89 C86 C87 -59.7(4) . . . . ?
F35 C89 C86 C85 119.5(3) . . . . ?
F36 C89 C86 C87 58.0(3) . . . . ?
F36 C89 C86 C85 -122.8(3) . . . . ?
F34 C89 C86 C87 178.4(3) . . . . ?
F34 C89 C86 C85 -2.4(4) . . . . ?
F46 C105 C102 C103 60.8(4) . . . . ?
F46 C105 C102 C101 -118.9(4) . . . . ?
F4 C29 C26 C27 63.4(4) . . . . ?
F4 C29 C26 C25 -116.6(4) . . . . ?
F28 C81 C78 C79 50.4(4) . . . . ?
F28 C81 C78 C77 -130.2(3) . . . . ?
F30 C81 C78 C79 -68.2(4) . . . . ?
F30 C81 C78 C77 111.3(3) . . . . ?
F5 C29 C26 C27 -177.1(3) . . . . ?
F5 C29 C26 C25 2.9(4) . . . . ?
F29 C81 C78 C79 169.8(3) . . . . ?
F29 C81 C78 C77 -10.7(4) . . . . ?
F16 C43 C39 C40 -101.2(4) . . . . ?
F16 C43 C39 C38 78.8(4) . . . . ?
F18 C43 C39 C40 138.8(4) . . . . ?
F18 C43 C39 C38 -41.2(4) . . . . ?
F1 C28 C24 C23 -68.5(4) . . . . ?
F1 C28 C24 C25 113.5(4) . . . . ?
F32 C88 C84 C85 -62.2(4) . . . . ?
F32 C88 C84 C83 117.6(4) . . . . ?
F26 C80 C76 C75 -54.8(5) . . . . ?
F26 C80 C76 C77 125.4(4) . . . . ?
F17 C43 C39 C40 19.0(5) . . . . ?
F17 C43 C39 C38 -161.0(3) . . . . ?
F47 C105 C102 C103 -55.1(4) . . . . ?
F47 C105 C102 C101 125.2(4) . . . . ?
F2 C28 C24 C23 170.4(4) . . . . ?
F2 C28 C24 C25 -7.7(5) . . . . ?
F38 C96 C92 C93 -149.1(4) . . . . ?
F38 C96 C92 C91 32.2(5) . . . . ?
F22 C52 C49 C50 135.9(4) . . . . ?
F22 C52 C49 C48 -45.4(6) . . . . ?
F6 C29 C26 C27 -55.2(4) . . . . ?
F6 C29 C26 C25 124.7(4) . . . . ?
F33 C88 C84 C85 -179.4(4) . . . . ?
F33 C88 C84 C83 0.4(5) . . . . ?
F7 C35 C32 C31 -32.2(6) . . . . ?
F7 C35 C32 C33 147.8(5) . . . . ?
C75 C74 C79 C78 -1.6(4) . . . . ?
C75 C74 B2 C98 157.4(3) . . . . ?
C75 C74 B2 C90 -82.0(3) . . . . ?
C75 C74 B2 C82 39.7(3) . . . . ?
C75 C76 C77 C78 -0.8(4) . . . . ?
C75 C76 C80 F27 -176.6(4) . . . . ?
C75 C76 C80 F25 61.3(4) . . . . ?
F15 C44 C41 C42 119.2(15) . . . . ?
F15 C44 C41 C40 -58.8(16) . . . . ?
F13 C44 C41 C42 0.2(16) . . . . ?
F13 C44 C41 C40 -177.8(16) . . . . ?
F48 C105 C102 C103 -178.4(4) . . . . ?
F48 C105 C102 C101 1.9(5) . . . . ?
C74 C75 C76 C77 -0.2(4) . . . . ?
C74 C75 C76 C80 -180.0(4) . . . . ?
C74 C79 C78 C77 0.7(4) . . . . ?
C74 C79 C78 C81 -179.8(3) . . . . ?
C74 B2 C98 C103 150.3(3) . . . . ?
C74 B2 C98 C99 -34.8(3) . . . . ?
C74 B2 C90 C95 -83.9(3) . . . . ?
C74 B2 C90 C91 89.2(3) . . . . ?
C74 B2 C82 C87 30.3(3) . . . . ?
C74 B2 C82 C83 -156.4(3) . . . . ?
C27 C22 C23 C24 -4.0(4) . . . . ?
C27 C22 B1 C45 35.9(3) . . . . ?
C27 C22 B1 C30 151.7(3) . . . . ?
C27 C22 B1 C37 -86.6(3) . . . . ?
C27 C26 C25 C24 -2.6(4) . . . . ?
C76 C75 C74 C79 1.4(4) . . . . ?
C76 C75 C74 B2 176.6(3) . . . . ?
C76 C77 C78 C79 0.5(4) . . . . ?
C76 C77 C78 C81 -178.9(3) . . . . ?
F40 C97 C94 C93 -37.1(6) . . . . ?
F40 C97 C94 C95 144.1(4) . . . . ?
C92 C93 C94 C95 -0.4(4) . . . . ?
C92 C93 C94 C97 -179.1(4) . . . . ?
C92 C91 C90 C95 -1.0(4) . . . . ?
C92 C91 C90 B2 -174.5(3) . . . . ?
F3 C28 C24 C23 48.6(5) . . . . ?
F3 C28 C24 C25 -129.5(4) . . . . ?
F39 C96 C92 C93 -27.5(5) . . . . ?
F39 C96 C92 C91 153.8(4) . . . . ?
C87 C86 C85 C84 -0.5(4) . . . . ?
C87 C82 C83 C84 -1.1(3) . . . . ?
C87 C82 B2 C98 -91.9(3) . . . . ?
C87 C82 B2 C90 146.9(3) . . . . ?
F44 C104 C100 C101 142.9(4) . . . . ?
F44 C104 C100 C99 -40.3(5) . . . . ?
F10 C36 C34 C106 170.6(4) . . . . ?
F10 C36 C34 C33 -8.0(7) . . . . ?
C98 C103 C102 C101 0.8(4) . . . . ?
C98 C103 C102 C105 -178.9(3) . . . . ?
C98 C99 C100 C101 2.8(4) . . . . ?
C98 C99 C100 C104 -174.0(4) . . . . ?
C98 B2 C74 C79 -27.7(3) . . . . ?
C98 B2 C90 C95 37.2(3) . . . . ?
C98 B2 C90 C91 -149.6(3) . . . . ?
C98 B2 C82 C83 81.4(3) . . . . ?
F27 C80 C76 C77 3.7(5) . . . . ?
C103 C98 C99 C100 -3.6(4) . . . . ?
C103 C98 B2 C90 34.4(3) . . . . ?
C103 C98 B2 C82 -87.3(3) . . . . ?
C103 C102 C101 C100 -1.8(4) . . . . ?
C86 C87 C82 C83 1.3(4) . . . . ?
C86 C87 C82 B2 174.9(3) . . . . ?
C86 C85 C84 C83 0.7(4) . . . . ?
C86 C85 C84 C88 -179.6(3) . . . . ?
F23 C52 C49 C50 -111.5(4) . . . . ?
F23 C52 C49 C48 67.2(5) . . . . ?
C42 C41 C40 C39 0.9(4) . . . . ?
C42 C41 C44 F14 -125.9(13) . . . . ?
C42 C41 C44 F15a 172.7(5) . . . . ?
C42 C41 C44 F13a 53.2(4) . . . . ?
C42 C41 C44 F14a -64.2(4) . . . . ?
C42 C37 C38 C39 1.7(4) . . . . ?
C42 C37 B1 C22 83.4(3) . . . . ?
C42 C37 B1 C45 -38.7(3) . . . . ?
C42 C37 B1 C30 -154.2(3) . . . . ?
C22 C27 C26 C29 -178.9(3) . . . . ?
C22 C27 C26 C25 1.1(4) . . . . ?
C22 C23 C24 C25 2.7(4) . . . . ?
C22 C23 C24 C28 -175.4(4) . . . . ?
C22 B1 C45 C46 -151.8(3) . . . . ?
C22 B1 C45 C50 35.0(3) . . . . ?
C22 B1 C30 C31 156.1(3) . . . . ?
C22 B1 C30 C106 -28.1(4) . . . . ?
C22 B1 C37 C38 -91.3(3) . . . . ?
C31 C30 C106 C34 -3.0(4) . . . . ?
C31 C30 B1 C45 -83.1(3) . . . . ?
C31 C30 B1 C37 37.9(4) . . . . ?
C31 C32 C33 C34 -0.9(5) . . . . ?
C31 C32 C35 F8 -149.4(6) . . . . ?
C31 C32 C35 F9 83.8(5) . . . . ?
C40 C41 C42 C37 -0.6(4) . . . . ?
C40 C41 C44 F14 56.1(13) . . . . ?
C40 C41 C44 F15a -5.3(5) . . . . ?
C40 C41 C44 F13a -124.8(4) . . . . ?
C40 C41 C44 F14a 117.8(4) . . . . ?
C40 C39 C38 C37 -1.4(4) . . . . ?
C90 C95 C94 C93 0.3(4) . . . . ?
C90 C95 C94 C97 179.1(4) . . . . ?
C90 C91 C92 C93 0.9(4) . . . . ?
C90 C91 C92 C96 179.6(3) . . . . ?
C90 B2 C74 C79 92.9(3) . . . . ?
C90 B2 C98 C99 -150.8(3) . . . . ?
C90 B2 C82 C83 -39.8(3) . . . . ?
C41 C42 C37 C38 -0.7(4) . . . . ?
C41 C42 C37 B1 -175.7(3) . . . . ?
C41 C40 C39 C38 0.1(4) . . . . ?
C41 C40 C39 C43 -179.9(3) . . . . ?
C85 C86 C87 C82 -0.5(4) . . . . ?
C85 C84 C83 C82 0.2(4) . . . . ?
C85 C84 C88 F31 48.3(4) . . . . ?
C85 C84 C88 F32a -30.5(9) . . . . ?
C85 C84 C88 F33a -159.4(8) . . . . ?
C85 C84 C88 F31a 96.0(7) . . . . ?
C46 C45 C50 C49 0.2(4) . . . . ?
C46 C45 B1 C30 86.7(3) . . . . ?
C46 C45 B1 C37 -33.5(3) . . . . ?
C46 C47 C51 F21 -20.8(13) . . . . ?
C46 C47 C51 F19 -142.3(11) . . . . ?
C46 C47 C51 F20 102.1(13) . . . . ?
C46 C47 C51 F21a 152.0(7) . . . . ?
C46 C47 C51 F19a 34.3(7) . . . . ?
C46 C47 C51 F20a -84.4(8) . . . . ?
C46 C47 C48 C49 -0.3(5) . . . . ?
C23 C22 C27 C26 2.2(4) . . . . ?
C23 C22 B1 C45 -148.4(3) . . . . ?
C23 C22 B1 C30 -32.6(3) . . . . ?
C23 C22 B1 C37 89.1(3) . . . . ?
C23 C24 C25 C26 0.7(4) . . . . ?
C83 C84 C88 F31 -131.9(5) . . . . ?
C83 C84 C88 F32a 149.3(9) . . . . ?
C83 C84 C88 F33a 20.4(8) . . . . ?
C83 C84 C88 F31a -84.2(7) . . . . ?
C93 C92 C96 F37 92.8(4) . . . . ?
C93 C94 C97 F41 81.8(5) . . . . ?
C93 C94 C97 F42 -152.5(6) . . . . ?
C39 C40 C41 C44 178.9(3) . . . . ?
C39 C38 C37 B1 176.7(3) . . . . ?
C95 C90 B2 C82 154.2(3) . . . . ?
C95 C94 C97 F41 -97.0(5) . . . . ?
C95 C94 C97 F42 28.7(5) . . . . ?
C100 C101 C102 C105 178.0(3) . . . . ?
C100 C99 C98 B2 -178.8(3) . . . . ?
C84 C85 C86 C89 -179.7(3) . . . . ?
C84 C83 C82 B2 -174.9(3) . . . . ?
F11 C36 C34 C106 48.4(7) . . . . ?
F11 C36 C34 C33 -130.3(5) . . . . ?
F25 C80 C76 C77 -118.5(4) . . . . ?
C82 C87 C86 C89 178.8(3) . . . . ?
C82 C83 C84 C88 -179.6(3) . . . . ?
C82 B2 C74 C79 -145.4(3) . . . . ?
C82 B2 C98 C99 87.6(3) . . . . ?
C82 B2 C90 C91 -32.6(3) . . . . ?
C45 C46 C47 C51 179.2(4) . . . . ?
C45 C46 C47 C48 0.1(4) . . . . ?
C45 C50 C49 C52 178.1(4) . . . . ?
C45 C50 C49 C48 -0.5(4) . . . . ?
C45 B1 C30 C106 92.8(3) . . . . ?
C45 B1 C37 C38 146.6(3) . . . . ?
C30 C31 C32 C33 -1.1(5) . . . . ?
C30 C31 C32 C35 178.9(5) . . . . ?
C30 C106 C34 C33 1.2(5) . . . . ?
C30 C106 C34 C36 -177.4(5) . . . . ?
C30 B1 C45 C50 -86.4(3) . . . . ?
C30 B1 C37 C38 31.1(3) . . . . ?
C78 C79 C74 B2 -176.8(3) . . . . ?
C78 C77 C76 C80 179.0(4) . . . . ?
C50 C45 C46 C47 -0.0(4) . . . . ?
C50 C45 B1 C37 153.4(3) . . . . ?
C50 C49 C52 F24 5.7(5) . . . . ?
C50 C49 C48 C47 0.5(5) . . . . ?
F45 C104 C100 C101 14.0(5) . . . . ?
F45 C104 C100 C99 -169.1(4) . . . . ?
C101 C100 C104 F43 -96.1(5) . . . . ?
C99 C98 C103 C102 1.9(4) . . . . ?
C99 C100 C101 C102 0.1(4) . . . . ?
C99 C100 C104 F43 80.7(5) . . . . ?
C91 C92 C93 C94 -0.2(4) . . . . ?
C91 C92 C96 F37 -85.9(4) . . . . ?
C91 C90 C95 C94 0.4(4) . . . . ?
C37 C42 C41 C44 -178.6(3) . . . . ?
C37 C38 C39 C43 178.5(4) . . . . ?
C37 B1 C30 C106 -146.2(3) . . . . ?
C94 C93 C92 C96 -178.9(4) . . . . ?
C94 C95 C90 B2 174.0(3) . . . . ?
C26 C27 C22 B1 178.1(3) . . . . ?
C26 C25 C24 C28 178.7(4) . . . . ?
F24 C52 C49 C48 -175.7(5) . . . . ?
C24 C23 C22 B1 -180.0(3) . . . . ?
C24 C25 C26 C29 177.5(3) . . . . ?
F8 C35 C32 C33 30.6(7) . . . . ?
F12 C36 C34 C106 -71.3(5) . . . . ?
F12 C36 C34 C33 110.1(5) . . . . ?
C32 C31 C30 C106 3.0(5) . . . . ?
C32 C31 C30 B1 179.1(4) . . . . ?
C32 C33 C34 C106 0.8(5) . . . . ?
C32 C33 C34 C36 179.4(5) . . . . ?
C7 C6 P1 C2 71.3(3) . . . . ?
C7 C6 P1 C10 -44.3(3) . . . . ?
C49 C50 C45 B1 173.9(3) . . . . ?
C49 C48 C47 C51 -179.5(4) . . . . ?
C14 P2 C18 C19 -65.4(3) . . . . ?
C14 P2 C18 C20 57.2(3) . . . . ?
C14 P2 C18 C21 172.8(4) . . . . ?
C14 P2 C13 C12 -136.2(3) . . . . ?
C102 C103 C98 B2 177.1(3) . . . . ?
C102 C101 C100 C104 176.8(4) . . . . ?
F21 C51 C47 C48 158.4(13) . . . . ?
C12 C13 P2 C18 101.8(3) . . . . ?
C52 C49 C48 C47 -178.1(4) . . . . ?
F19 C51 C47 C48 36.9(12) . . . . ?
C19 C18 P2 C13 53.9(4) . . . . ?
C18 P2 C14 C16 46.2(5) . . . . ?
C18 P2 C14 C15 169.9(4) . . . . ?
C18 P2 C14 C17 -79.0(5) . . . . ?
C6 P1 C2 C3 -165.4(3) . . . . ?
C6 P1 C2 C4 -44.8(3) . . . . ?
C6 P1 C2 C5 79.2(3) . . . . ?
C6 P1 C10 C11 -136.3(3) . . . . ?
C33 C32 C35 F9 -96.2(6) . . . . ?
C66 P4 C70 C73 -179.3(5) . . . . ?
C66 P4 C70 C71 -55.5(5) . . . . ?
C66 P4 C70 C72 67.5(5) . . . . ?
C66 P4 C65 C64 -104.2(4) . . . . ?
C9 C6 P1 C2 -51.3(4) . . . . ?
C9 C6 P1 C10 -167.0(3) . . . . ?
C47 C46 C45 B1 -173.5(3) . . . . ?
C2 P1 C6 C8 -167.8(3) . . . . ?
C2 P1 C10 C11 103.5(3) . . . . ?
C3 C2 P1 C10 -50.1(4) . . . . ?
C8 C6 P1 C10 76.6(3) . . . . ?
C70 P4 C66 C69 180.0(5) . . . . ?
C70 P4 C66 C68 -63.2(5) . . . . ?
C70 P4 C66 C67 59.8(5) . . . . ?
C70 P4 C65 C64 133.8(4) . . . . ?
C13 P2 C14 C16 -71.0(5) . . . . ?
C13 P2 C14 C15 52.7(4) . . . . ?
C13 P2 C14 C17 163.8(5) . . . . ?
C13 P2 C18 C20 176.6(3) . . . . ?
C13 P2 C18 C21 -67.9(3) . . . . ?
C13 C12 C11 C10 -175.4(4) . . . . ?
C48 C47 C51 F20 -78.7(13) . . . . ?
C48 C47 C51 F21a -28.8(7) . . . . ?
C48 C47 C51 F19a -146.5(7) . . . . ?
C48 C47 C51 F20a 94.8(9) . . . . ?
C59 C58 P3 C54 46.3(5) . . . . ?
C59 C58 P3 C62 -68.8(5) . . . . ?
C4 C2 P1 C10 70.5(4) . . . . ?
C58 P3 C54 C55 -70.3(4) . . . . ?
C58 P3 C54 C57 51.7(4) . . . . ?
C58 P3 C54 C56 169.5(4) . . . . ?
C58 P3 C62 C63 -100.5(4) . . . . ?
C34 C106 C30 B1 -179.0(4) . . . . ?
C34 C33 C32 C35 179.1(5) . . . . ?
C10 P1 C2 C5 -165.6(3) . . . . ?
C65 P4 C66 C69 60.5(4) . . . . ?
C65 P4 C66 C68 177.3(5) . . . . ?
C65 P4 C66 C67 -59.8(5) . . . . ?
C65 P4 C70 C73 -61.3(4) . . . . ?
C65 P4 C70 C71 62.5(6) . . . . ?
C65 P4 C70 C72 -174.5(6) . . . . ?
C65 C64 C63 C62 172.6(7) . . . . ?
C54 P3 C58 C61 -78.8(4) . . . . ?
C54 P3 C58 C60 165.0(5) . . . . ?
C54 P3 C62 C63 139.8(4) . . . . ?
C55 C54 P3 C62 45.3(5) . . . . ?
C62 P3 C58 C61 166.1(4) . . . . ?
C62 P3 C58 C60 49.9(5) . . . . ?
C62 P3 C54 C57 167.3(4) . . . . ?
C62 P3 C54 C56 -74.8(4) . . . . ?

loop_
_restr_distance_atom_site_label_1
_restr_distance_atom_site_label_2
_restr_distance_site_symmetry_2
_restr_distance_target
_restr_distance_target_weight_param
_restr_distance_diff
C65 C64 1 1.5760 0.0020 -0.0043
C64 C63 1 1.4970 0.0020 0.0026
C63 C62 1 1.5080 0.0020 0.0021

loop_
_restr_equal_distance_atom_site_label_1
_restr_equal_distance_atom_site_label_2
_restr_equal_distance_site_symmetry_2
_restr_equal_distance_class_id
F32 F33 1 7
F32 C84 1 8
F32 F31 1 9
F32 C88 1 4
F33 C84 1 10
F33 F31 1 11
F33 C88 1 5
F15 F13 1 16
F15 C41 1 17
F15 F14 1 18
F15 C44 1 13
F13 C41 1 19
F13 F14 1 20
F13 C44 1 14
C41 F14 1 21
C41 F14a 1 21
F14 C44 1 15
C84 F31 1 12
C84 F31a 1 12
F31 C88 1 6
F21 F19 1 22
F21 C47 1 23
F21 F20 1 24
C12 C11 1 2
F19 C47 1 25
F19 F20 1 26
C47 F20 1 27
C47 F20a 1 27
C13 C12 1 1
C65 C64 1 1
C11 C10 1 3
C64 C63 1 2
C63 C62 1 3
F32a C84 1 8
F32a C88 1 4
F32a F33a 1 7
F32a F31a 1 9
F33a C84 1 10
F33a C88 1 5
F33a F31a 1 11
F31a C88 1 6
F15a C41 1 17
F15a C44 1 13
F15a F13a 1 16
F15a F14a 1 18
F13a C41 1 19
F13a C44 1 14
F13a F14a 1 20
F14a C44 1 15
F21a C47 1 23
F21a F19a 1 22
F21a F20a 1 24
F19a C47 1 25
F19a F20a 1 26

loop_
_restr_equal_distance_class_class_id
_restr_equal_distance_class_target_weight_param
_restr_equal_distance_class_average
_restr_equal_distance_class_esd
_restr_equal_distance_class_diff_max
1 0.0200 1.5757 0.0046 0.0046
2 0.0200 1.4988 0.0043 0.0043
3 0.0200 1.5041 0.0018 0.0018
4 0.0200 1.3038 0.1038 0.1038
5 0.0200 1.3327 0.0319 0.0319
6 0.0200 1.3604 0.0377 0.0377
7 0.0400 2.1298 0.0001 0.0001
8 0.0400 2.3484 0.0288 0.0288
9 0.0400 2.1168 0.0340 0.0340
10 0.0400 2.3538 0.0283 0.0283
11 0.0400 2.1266 0.0434 0.0434
12 0.0400 2.3484 0.0224 0.0224
13 0.0200 1.2884 0.0162 0.0162
14 0.0200 1.3219 0.0017 0.0017
15 0.0200 1.2989 0.0061 0.0061
16 0.0400 2.0443 0.0499 0.0499
17 0.0400 2.3537 0.0054 0.0054
18 0.0400 2.0406 0.0602 0.0602
19 0.0400 2.3743 0.0332 0.0332
20 0.0400 2.0974 0.0285 0.0285
21 0.0400 2.3289 0.0026 0.0026
22 0.0400 2.0384 0.0214 0.0214
23 0.0400 2.3553 0.0091 0.0091
24 0.0400 2.0687 0.0328 0.0328
25 0.0400 2.3341 0.0134 0.0134
26 0.0400 2.0098 0.0409 0.0409
27 0.0400 2.2846 0.0215 0.0215

loop_
_restr_U_similar_atom_site_label_1
_restr_U_similar_atom_site_label_2
_restr_U_similar_weight_param
F21 F19a 0.0800
F21 F20a 0.0800
F19 F21a 0.0800
F19 F20a 0.0800
F20 F21a 0.0800
F20 F19a 0.0800

loop_
_exptl_oxdiff_crystal_face_indexfrac_h
_exptl_oxdiff_crystal_face_indexfrac_k
_exptl_oxdiff_crystal_face_indexfrac_l
_exptl_oxdiff_crystal_face_x
_exptl_oxdiff_crystal_face_y
_exptl_oxdiff_crystal_face_z
8.3350 -14.5446 -2.1601 -0.1526 -0.6337 0.7584
-2.9595 7.9189 12.5320 -0.0773 -0.3253 -0.9425
-0.3145 -0.2446 -13.5107 0.0969 0.7412 0.6643
-6.3916 12.3997 -6.2795 0.1267 0.9630 -0.2377
-3.3659 7.5632 12.6540 -0.0428 -0.3316 -0.9424
-12.1253 -4.8520 -3.1580 0.9162 0.3797 0.1284
2.5299 11.5370 9.5887 -0.5053 -0.2092 -0.8372
11.0086 -8.4700 -8.0570 -0.4474 -0.1857 0.8748
7.3757 5.7633 -12.3885 -0.5541 0.6485 0.5219
-7.4144 2.5682 13.0527 0.3413 -0.3995 -0.8508
-0.7192 -18.0216 -0.0430 0.5045 -0.5903 0.6302

loop_
_smtbx_masks_void_nr
_smtbx_masks_void_average_x
_smtbx_masks_void_average_y
_smtbx_masks_void_average_z
_smtbx_masks_void_volume
_smtbx_masks_void_count_electrons
_smtbx_masks_void_content
1 0.299 0.196 0.827 272.5 66.4 '1.25 C6H14'
2 0.299 0.304 0.327 272.5 66.4 '1.25 C6H14'
3 0.213 0.580 0.667 8.4 0.0 ?
4 0.212 0.920 0.167 8.4 0.0 ?
5 0.701 0.696 0.673 272.5 65.3 '1.25 C6H14'
6 0.701 0.804 0.173 272.5 65.4 '1.25 C6H14'
7 0.788 0.080 0.833 8.4 0.0 ?
8 0.787 0.420 0.333 8.4 0.0 ?

loop_
_restr_rigu_atom_site_label_1
_restr_rigu_atom_site_label_2
_restr_rigu_target_weight_param
_restr_rigu_u13_diff
_restr_rigu_u23_diff
_restr_rigu_u33_diff
Rh2 Cl3A 0.004000 -0.004514 -0.003633 -0.004151
Rh2 C1B 0.004000 0.005873 0.007080 -0.004228
Rh2 Cl7 0.004000 0.002067 0.006624 -0.013873
Rh2 C1C 0.004000 0.002451 -0.005825 -0.000005
Rh2 Cl3B 0.004000 0.000133 -0.001653 -0.003157
Rh2 C53 0.004000 0.001972 0.006007 -0.004551
F35 F36 0.004000 0.023466 -0.017595 0.001292
F35 F34 0.004000 0.015109 -0.045215 -0.000293
F35 C86 0.004000 -0.007099 0.003450 0.001737
F35 C89 0.004000 -0.010804 -0.005035 0.003025
F36 F34 0.004000 -0.025081 0.021166 0.000937
F36 C86 0.004000 -0.002169 0.004496 0.000907
F36 C89 0.004000 -0.001868 0.010539 -0.001507
F34 C86 0.004000 -0.002513 0.002416 0.001011
F34 C89 0.004000 0.007034 -0.000604 0.000650
F46 F47 0.004000 -0.023056 0.005560 -0.001438
F46 F48 0.004000 -0.050436 -0.031700 -0.003167
F46 C102 0.004000 0.002202 0.005446 0.000009
F46 C105 0.004000 -0.014684 0.003025 0.004819
F4 F5 0.004000 -0.023563 0.023430 0.003378
F4 F6 0.004000 0.055207 0.021439 0.000571
F4 C26 0.004000 0.001527 0.006933 0.001511
F4 C29 0.004000 0.008395 0.014903 -0.001281
F28 F30 0.004000 -0.009218 -0.034758 0.000432
F28 F29 0.004000 0.006953 0.033989 -0.000747
F28 C78 0.004000 0.001474 0.010187 0.001424
F28 C81 0.004000 0.007397 0.000560 0.003222
F30 F29 0.004000 0.049543 -0.012597 0.002049
F30 C78 0.004000 0.006673 0.010540 0.000838
F30 C81 0.004000 0.011945 0.008361 0.000671
F5 F6 0.004000 -0.051658 0.032124 -0.002799
F5 C26 0.004000 -0.004469 -0.002414 0.000960
F5 C29 0.004000 0.008156 0.002332 0.001689
F29 C78 0.004000 0.001974 0.003553 0.001370
F29 C81 0.004000 0.005451 -0.003140 0.001145
F16 F18 0.004000 -0.062588 0.009188 0.000541
F16 F17 0.004000 -0.042813 -0.014176 -0.003446
F16 C39 0.004000 0.008142 -0.002962 0.000267
F16 C43 0.004000 -0.005445 -0.012073 -0.000112
F18 F17 0.004000 0.028599 0.026277 -0.001361
F18 C39 0.004000 -0.002445 0.001498 0.000196
F18 C43 0.004000 -0.009021 0.008046 -0.001421
F1 F2 0.004000 -0.027284 0.003430 0.002164
F1 F3 0.004000 -0.000579 -0.063797 -0.004168
F1 C24 0.004000 -0.006973 -0.015893 0.001854
F1 C28 0.004000 -0.007300 -0.019243 0.000065
F32 F33 0.004000 -0.018832 0.007995 -0.000179
F32 C84 0.004000 -0.005799 0.002464 0.007012
F32 F31 0.004000 -0.028029 -0.024681 -0.010048
F32 C88 0.004000 -0.008091 -0.003448 -0.004267
F32 F32a 0.004000 -0.008828 -0.005124 -0.006151
F32 F33a 0.004000 -0.012607 0.006722 -0.007802
F32 F31a 0.004000 -0.032038 -0.017324 -0.010690
F26 C76 0.004000 0.005800 -0.000508 0.001328
F26 F27 0.004000 0.023902 -0.042965 0.001102
F26 F25 0.004000 -0.020353 0.053466 -0.001256
F26 C80 0.004000 0.012243 0.007667 0.004916
F17 C39 0.004000 -0.004331 0.000960 0.000360
F17 C43 0.004000 -0.006027 -0.006329 0.002681
F47 F48 0.004000 0.032743 0.091915 -0.004709
F47 C102 0.004000 -0.007392 0.015026 0.000909
F47 C105 0.004000 -0.010193 0.025445 0.002995
F2 F3 0.004000 -0.023143 0.069573 0.001338
F2 C24 0.004000 -0.001684 -0.000936 0.000170
F2 C28 0.004000 -0.004415 0.014842 -0.000375
F38 C92 0.004000 -0.007614 0.014185 0.003713
F38 F39 0.004000 -0.075716 0.007451 0.002420
F38 F37 0.004000 0.091446 0.025390 -0.010248
F38 C96 0.004000 -0.000567 0.015644 0.011228
F22 F23 0.004000 0.055058 -0.030613 -0.013132
F22 F24 0.004000 -0.061057 0.012426 -0.007263
F22 C49 0.004000 0.000487 0.000060 0.009157
F22 C52 0.004000 -0.004909 -0.003657 0.004527
F6 C26 0.004000 -0.017987 0.006259 0.004306
F6 C29 0.004000 -0.009376 -0.006789 0.002816
F33 C84 0.004000 -0.006799 0.001048 0.007795
F33 F31 0.004000 -0.024025 0.023465 0.001004
F33 C88 0.004000 -0.013890 0.010084 0.005504
F33 F32a 0.004000 -0.024742 -0.003275 -0.009481
F33 F33a 0.004000 -0.000506 -0.006311 0.003059
F33 F31a 0.004000 -0.000191 0.016162 0.012208
F7 F8 0.004000 -0.033498 -0.040984 -0.004200
F7 C32 0.004000 -0.006057 -0.014190 0.004332
F7 F9 0.004000 0.061030 0.016162 0.000783
F7 C35 0.004000 0.004020 -0.020984 0.008962
C75 C74 0.004000 -0.001186 0.001800 -0.000186
C75 C76 0.004000 -0.000932 -0.003780 -0.000800
C75 C79 0.004000 -0.001140 -0.003998 -0.001631
C75 C77 0.004000 0.002957 -0.008979 -0.002802
C75 B2 0.004000 0.001509 0.004510 0.002353
C75 C80 0.004000 -0.001991 -0.006698 -0.001817
F15 F13 0.004000 0.015255 -0.009905 -0.001163
F15 C41 0.004000 -0.007609 0.004988 -0.002957
F15 F14 0.004000 -0.004970 0.008407 -0.000293
F15 C44 0.004000 0.002168 0.001184 -0.001649
F13 C41 0.004000 0.003799 -0.004989 0.000753
F13 F14 0.004000 -0.008945 -0.009834 0.004505
F13 C44 0.004000 0.003017 -0.001639 -0.000576
F48 C102 0.004000 -0.000605 0.000769 0.000898
F48 C105 0.004000 0.001871 -0.009053 -0.001079
C74 C76 0.004000 -0.000437 -0.002339 -0.001356
C74 C98 0.004000 -0.000085 -0.000254 -0.001314
C74 C90 0.004000 -0.001102 0.001480 0.000769
C74 C82 0.004000 -0.001297 -0.002641 -0.000136
C74 C79 0.004000 -0.001593 -0.003216 -0.001642
C74 C78 0.004000 -0.000581 -0.002184 -0.000366
C74 B2 0.004000 0.002037 0.000605 -0.000796
C27 C22 0.004000 -0.001920 0.001235 -0.000630
C27 C23 0.004000 -0.005018 0.005481 0.001069
C27 C26 0.004000 0.002731 -0.000136 -0.000315
C27 C29 0.004000 -0.000465 -0.002366 0.000265
C27 C25 0.004000 0.004055 0.006687 -0.001280
C27 B1 0.004000 0.001251 0.001041 0.000987
C76 F27 0.004000 0.003391 -0.009834 0.000284
C76 F25 0.004000 0.015568 0.010291 -0.005182
C76 C78 0.004000 0.003490 -0.010857 0.001907
C76 C77 0.004000 0.000860 -0.008281 -0.000775
C76 C80 0.004000 0.000561 -0.000798 0.000984
F40 C94 0.004000 -0.004995 0.005143 0.008545
F40 F41 0.004000 0.002215 0.035070 -0.006393
F40 F42 0.004000 0.076344 -0.003073 0.005497
F40 C97 0.004000 0.027128 0.020824 0.011779
C92 F39 0.004000 0.012929 0.003210 -0.005339
C92 C90 0.004000 -0.000402 0.000038 -0.000150
C92 C93 0.004000 -0.002231 0.005217 -0.000945
C92 C91 0.004000 -0.002122 -0.002726 0.001021
C92 F37 0.004000 -0.008580 0.003280 -0.006142
C92 C94 0.004000 -0.000379 0.008140 0.002450
C92 C96 0.004000 0.002216 -0.001669 0.001361
F3 C24 0.004000 -0.007588 -0.014151 0.003207
F3 C28 0.004000 -0.011214 -0.005256 0.003915
F39 F37 0.004000 0.130834 -0.026068 -0.005458
F39 C96 0.004000 0.011264 -0.006653 0.007086
C87 C86 0.004000 0.003390 0.003012 -0.001297
C87 C85 0.004000 0.002114 0.003371 -0.001761
C87 C83 0.004000 -0.000885 0.000140 0.001273
C87 C82 0.004000 -0.000484 -0.001226 0.001250
C87 C89 0.004000 0.002365 0.000769 0.001654
C87 B2 0.004000 -0.002278 -0.000469 0.001612
F44 C100 0.004000 -0.000047 -0.004520 -0.003275
F44 F45 0.004000 -0.044622 -0.029060 0.001275
F44 F43 0.004000 0.098006 0.009459 0.000103
F44 C104 0.004000 0.005336 -0.010021 -0.003451
F10 F11 0.004000 -0.045739 0.025651 0.000104
F10 F12 0.004000 0.005582 -0.057245 -0.010525
F10 C34 0.004000 -0.000782 -0.002757 -0.000284
F10 C36 0.004000 -0.013508 -0.006569 0.003209
C98 C103 0.004000 0.000354 0.001793 -0.000859
C98 C90 0.004000 -0.000839 -0.002413 -0.000260
C98 C100 0.004000 0.001660 -0.001230 -0.000118
C98 C82 0.004000 0.004626 -0.002140 -0.000017
C98 C99 0.004000 0.000421 -0.001326 -0.001356
C98 C102 0.004000 0.002013 0.000134 -0.000486
C98 B2 0.004000 -0.000372 -0.000345 0.002216
F27 F25 0.004000 0.103116 -0.019025 0.003707
F27 C80 0.004000 0.015407 0.008489 -0.000606
C103 C101 0.004000 -0.004277 0.006482 -0.000890
C103 C99 0.004000 -0.001395 0.000280 -0.001135
C103 C102 0.004000 -0.001459 0.005451 0.000809
C103 B2 0.004000 0.000128 -0.001995 0.004892
C103 C105 0.004000 0.003997 0.003951 0.000691
C86 C85 0.004000 -0.002806 0.005283 0.001315
C86 C84 0.004000 -0.008302 0.006541 0.000596
C86 C82 0.004000 -0.001097 -0.001212 -0.000580
C86 C89 0.004000 -0.000764 -0.002998 0.000298
F23 F24 0.004000 -0.135366 0.000207 0.003938
F23 C49 0.004000 -0.012419 0.015245 0.011671
F23 C52 0.004000 -0.023937 0.013066 0.014612
C42 C40 0.004000 0.001225 -0.004199 0.000561
C42 C41 0.004000 0.000705 -0.002205 -0.001243
C42 C38 0.004000 -0.001603 0.002109 0.000845
C42 C37 0.004000 -0.001388 0.000819 0.002149
C42 C44 0.004000 -0.000156 -0.002118 -0.000036
C42 B1 0.004000 -0.000793 0.001240 0.001127
C22 C23 0.004000 0.000803 0.000688 -0.000542
C22 C45 0.004000 -0.003164 -0.001397 -0.000509
C22 C30 0.004000 -0.001630 0.001796 0.001422
C22 C37 0.004000 0.002556 0.004099 -0.000483
C22 C26 0.004000 -0.001825 -0.001182 0.000557
C22 C24 0.004000 0.001446 0.000249 -0.001485
C22 B1 0.004000 -0.000425 0.001745 0.001346
C31 C30 0.004000 0.001954 -0.001525 0.000509
C31 C32 0.004000 0.000643 -0.001288 -0.000463
C31 C106 0.004000 -0.002461 -0.003579 0.000726
C31 C33 0.004000 0.000196 -0.004683 -0.000214
C31 C35 0.004000 0.013795 0.010204 0.003172
C31 B1 0.004000 0.001674 -0.005013 0.000977
C40 C41 0.004000 0.001022 0.004860 -0.000821
C40 C39 0.004000 -0.002146 -0.004337 0.000077
C40 C38 0.004000 -0.004226 -0.006267 0.001811
C40 C44 0.004000 -0.000785 0.007730 0.000756
C40 C43 0.004000 -0.000606 -0.005160 -0.000674
C90 C95 0.004000 -0.000615 -0.001497 -0.000536
C90 C82 0.004000 -0.001111 0.000644 -0.000956
C90 C91 0.004000 0.002065 0.000866 0.000855
C90 C94 0.004000 -0.001124 -0.001850 -0.000075
C90 B2 0.004000 0.000356 0.001736 -0.000001
C41 C39 0.004000 -0.000361 -0.004746 -0.000185
C41 F14 0.004000 0.007847 -0.002155 0.004312
C41 C37 0.004000 -0.001916 -0.000716 0.001857
C41 C44 0.004000 -0.001345 0.001807 0.000281
C85 C83 0.004000 -0.007500 0.004470 -0.000415
C85 C84 0.004000 -0.005958 0.004899 -0.000307
C85 C89 0.004000 -0.007231 -0.008728 0.002679
C85 C88 0.004000 -0.006092 0.013569 0.002584
C46 C45 0.004000 0.000573 -0.001241 0.000304
C46 C50 0.004000 0.002560 -0.003291 -0.000867
C46 C47 0.004000 0.003184 -0.000927 0.000690
C46 C51 0.004000 0.003099 -0.003346 -0.000575
C46 C48 0.004000 0.005257 -0.003463 -0.001787
C46 B1 0.004000 0.000840 0.002324 0.003109
C23 C24 0.004000 -0.004341 -0.002532 0.000608
C23 C25 0.004000 -0.010718 -0.002502 0.000187
C23 C28 0.004000 0.002836 -0.001708 -0.000342
C23 B1 0.004000 -0.002613 0.002623 0.003472
C83 C84 0.004000 -0.004563 -0.002671 -0.000011
C83 C82 0.004000 0.001453 0.001996 -0.000448
C83 B2 0.004000 -0.004031 0.003368 0.002579
C83 C88 0.004000 -0.004712 -0.006172 0.000909
C93 C95 0.004000 0.001521 0.006323 0.000805
C93 C91 0.004000 -0.003143 -0.005639 0.002251
C93 C94 0.004000 0.001149 0.007165 0.001285
C93 C96 0.004000 -0.000510 -0.009479 0.002854
C93 C97 0.004000 -0.012335 0.009314 0.001450
C39 C38 0.004000 -0.001393 -0.004539 0.001068
C39 C37 0.004000 0.000600 -0.001462 -0.000127
C39 C43 0.004000 -0.000934 -0.002310 -0.001507
C95 C91 0.004000 0.001937 -0.000299 0.000014
C95 C94 0.004000 0.001164 -0.004040 -0.000516
C95 B2 0.004000 0.000162 0.000576 0.001475
C95 C97 0.004000 -0.001648 -0.000669 -0.002249
F14 C44 0.004000 0.001617 0.002243 -0.001633
C100 F45 0.004000 0.006927 -0.003557 -0.004022
C100 C101 0.004000 -0.001285 -0.007627 0.003174
C100 C99 0.004000 0.004308 0.006212 0.001131
C100 F43 0.004000 -0.008531 -0.012580 -0.011522
C100 C102 0.004000 -0.006875 -0.011871 -0.000077
C100 C104 0.004000 0.000539 0.002455 0.001512
C84 F31 0.004000 0.004533 -0.004008 -0.004377
C84 C82 0.004000 -0.001469 0.003811 0.000216
C84 C88 0.004000 0.001110 0.002054 0.001494
C84 F32a 0.004000 -0.003826 0.003929 -0.022185
C84 F33a 0.004000 -0.013041 0.006842 0.005496
C84 F31a 0.004000 -0.009344 0.020334 -0.001707
F11 F12 0.004000 -0.061132 0.067302 -0.005988
F11 C34 0.004000 0.002430 0.002665 0.001977
F11 C36 0.004000 -0.005890 0.008608 -0.001387
F31 C88 0.004000 -0.008337 -0.003108 0.005778
F31 F32a 0.004000 -0.021643 0.022924 0.007956
F31 F33a 0.004000 -0.020586 -0.011228 -0.003536
F31 F31a 0.004000 -0.023648 -0.010960 0.004921
F25 C80 0.004000 0.021083 -0.010438 0.006426
C82 B2 0.004000 -0.001755 -0.000375 -0.000090
C45 C30 0.004000 -0.001137 0.002817 0.000147
C45 C50 0.004000 0.000880 -0.003547 -0.000207
C45 C37 0.004000 -0.002953 0.003429 -0.000488
C45 C49 0.004000 0.000808 -0.006825 0.000933
C45 C47 0.004000 -0.000823 -0.003999 0.000519
C45 B1 0.004000 -0.001382 0.002069 0.001513
C30 C37 0.004000 -0.000896 -0.000726 -0.000023
C30 C32 0.004000 0.001905 0.005132 -0.001456
C30 C106 0.004000 0.000082 0.001753 0.000524
C30 C34 0.004000 0.000218 0.004658 -0.001429
C30 B1 0.004000 -0.000479 -0.001739 -0.001567
C79 C78 0.004000 0.002840 0.001952 -0.000094
C79 C77 0.004000 0.002778 0.000532 0.000223
C79 B2 0.004000 0.001321 0.001324 0.001074
C79 C81 0.004000 -0.000630 -0.001290 0.000627
C78 C77 0.004000 0.003876 0.004688 0.000958
C78 C81 0.004000 -0.000459 -0.005925 -0.001067
C50 C49 0.004000 -0.003329 -0.003946 -0.000028
C50 C52 0.004000 -0.002182 -0.007227 -0.001957
C50 C48 0.004000 -0.002391 -0.006913 -0.001227
C50 B1 0.004000 -0.001752 0.007063 0.000847
F45 F43 0.004000 0.061731 -0.133402 0.004642
F45 C104 0.004000 0.028424 -0.000283 0.011839
C77 C81 0.004000 0.004390 -0.012888 0.002342
C77 C80 0.004000 0.003916 0.012383 0.000932
C38 C37 0.004000 -0.000224 -0.000963 0.000820
C38 C43 0.004000 -0.001456 0.001116 0.000525
C38 B1 0.004000 -0.001869 -0.002052 0.001200
C101 C99 0.004000 0.002365 0.008221 0.001807
C101 C102 0.004000 -0.004025 -0.004975 -0.002327
C101 C104 0.004000 -0.012603 0.011197 0.001160
C101 C105 0.004000 -0.009460 -0.010592 0.001673
C99 B2 0.004000 -0.000120 0.001966 0.006086
C99 C104 0.004000 0.011915 0.000925 0.000959
C91 C96 0.004000 0.000523 0.002515 0.000438
C91 B2 0.004000 0.002511 0.001056 0.002542
F37 C96 0.004000 -0.007490 0.005302 0.009805
C37 B1 0.004000 -0.000143 0.000070 0.000552
C94 F41 0.004000 0.008318 -0.017866 -0.006012
C94 F42 0.004000 -0.006702 0.010066 -0.007415
C94 C97 0.004000 -0.008338 0.002397 -0.004826
C26 C24 0.004000 -0.011703 0.010072 -0.002260
C26 C29 0.004000 -0.006933 -0.003672 -0.001319
C26 C25 0.004000 -0.006675 0.005980 -0.001788
F24 C49 0.004000 0.005079 -0.014543 0.004003
F24 C52 0.004000 -0.000718 -0.017667 0.005673
F43 C104 0.004000 -0.011936 0.016366 0.012799
C24 C25 0.004000 -0.008550 -0.003336 0.001106
C24 C28 0.004000 -0.001958 0.005210 0.000542
F8 C32 0.004000 0.017358 -0.020934 0.008724
F8 F9 0.004000 0.093131 -0.162940 -0.032038
F8 C35 0.004000 0.019732 -0.013294 -0.000834
F12 C34 0.004000 -0.018306 0.012466 0.003913
F12 C36 0.004000 -0.023021 0.006213 0.003016
C32 C33 0.004000 -0.001710 -0.007352 0.000432
C32 F9 0.004000 -0.023022 -0.000770 -0.004763
C32 C34 0.004000 -0.006726 -0.010202 0.000298
C32 C35 0.004000 0.004467 0.009014 0.003015
F41 F42 0.004000 -0.122243 0.104091 -0.004415
F41 C97 0.004000 0.000911 0.037471 -0.003121
C49 C52 0.004000 0.000778 -0.000144 -0.001219
C49 C47 0.004000 0.009554 0.004323 -0.001319
C49 C48 0.004000 0.005486 0.002741 0.001027
C106 C33 0.004000 -0.003513 0.010732 -0.000711
C106 C34 0.004000 -0.001425 0.005733 -0.000810
C106 B1 0.004000 0.001867 -0.006354 0.001382
C106 C36 0.004000 0.003231 0.008111 0.002052
C102 C105 0.004000 -0.000445 -0.001457 0.000979
C29 C25 0.004000 -0.015127 0.011483 0.000495
F21 F19 0.004000 0.011135 -0.008199 0.002464
F21 C47 0.004000 0.004354 0.011932 0.002629
F21 C51 0.004000 0.004153 0.004977 -0.000905
F21 F20 0.004000 0.003694 0.036118 -0.014296
C52 C48 0.004000 0.009711 0.000117 0.000099
F19 C47 0.004000 0.003887 0.004478 -0.004815
F19 C51 0.004000 0.004965 0.005505 -0.004029
F19 F20 0.004000 0.018111 -0.016937 -0.013382
C25 C28 0.004000 -0.014673 0.013033 0.001622
C33 C34 0.004000 -0.004294 -0.006969 0.000308
C33 C35 0.004000 -0.009722 0.016619 0.000908
C33 C36 0.004000 -0.007190 -0.013466 0.001903
C47 C51 0.004000 0.002667 0.000456 -0.000413
C47 C48 0.004000 0.003549 -0.002028 0.001477
C47 F20 0.004000 0.015927 -0.001092 -0.005151
C51 C48 0.004000 0.011066 0.001447 0.002150
C51 F20 0.004000 0.006787 0.004274 0.003017
C88 F32a 0.004000 -0.001252 0.001674 -0.009691
C88 F33a 0.004000 -0.016601 0.001199 -0.009666
C88 F31a 0.004000 -0.013719 -0.002488 -0.003657
F9 C35 0.004000 -0.013185 0.037343 0.004092
F42 C97 0.004000 -0.007340 -0.021974 0.005195
C34 C36 0.004000 0.002241 -0.003010 0.001817
C65 C64 0.004000 0.000204 -0.004883 -0.014914
C65 C63 0.004000 0.017829 -0.014473 -0.019983
C64 C62 0.004000 0.010875 -0.044574 0.012196
C64 C63 0.004000 0.009132 -0.005575 -0.012808
C62 C63 0.004000 0.007053 0.009149 -0.023536
Cl3A Cl4 0.004000 0.016344 -0.000908 0.009986
Cl3A C1B 0.004000 0.016182 0.004497 0.007470
Cl3A Cl7 0.004000 0.008349 0.000556 -0.008084
Cl3A Cl3B 0.004000 -0.015548 0.007958 -0.001113
Cl4 C1B 0.004000 0.017345 0.002267 -0.003679
Cl6 Cl7 0.004000 -0.015886 -0.001412 -0.007514
Cl6 C1C 0.004000 0.003854 0.001009 0.001447
Cl7 C1C 0.004000 -0.001097 0.000964 0.008137
Cl7 Cl3B 0.004000 -0.007792 -0.016696 0.009694
Cl3B Cl4A 0.004000 -0.011010 0.008702 0.005008
Cl3B C53 0.004000 -0.009143 -0.001263 0.001004
Cl4A C53 0.004000 0.011510 -0.012942 -0.002502
F32a F33a 0.004000 -0.017652 0.005771 0.002051
F32a F31a 0.004000 -0.030153 -0.017612 -0.007239
F33a F31a 0.004000 -0.006797 0.010448 0.005248
